data_4342444
loop_
_publ_author_name
'Jin-Long, ?'
'Matsuda, Yuki'
'Uemura, Kazuhiro'
'Ebihara, Masahiro'

_publ_section_title
;
 Mixed Valency in Quadruple Hydrogen-Bonded Dimers of
 Bis(biimidazolate)dirhodium Complexes.
;
_journal_issue 5
_journal_name_full 'Inorganic chemistry'
_journal_page_first 2331
_journal_paper_doi 10.1021/ic502953b
_journal_volume 54
_journal_year 2015
_chemical_formula_moiety 'C56 H54 N8 O4 P2 Rh2'
_chemical_formula_sum 'C56 H54 N8 O4 P2 Rh2'
_chemical_formula_weight 1170.83
_chemical_name_systematic
; 
 ? 
;
_space_group_IT_number 2
_symmetry_cell_setting triclinic
_symmetry_space_group_name_Hall '-P 1'
_symmetry_space_group_name_H-M 'P -1'
_atom_sites_solution_hydrogens geom
_atom_sites_solution_primary direct
_atom_sites_solution_secondary difmap
_audit_creation_method SHELXL-97
_cell_angle_alpha 98.5520(6)
_cell_angle_beta 97.2913(7)
_cell_angle_gamma 110.9130(11)
_cell_formula_units_Z 4
_cell_length_a 14.6190(2)
_cell_length_b 18.0709(3)
_cell_length_c 21.7988(4)
_cell_measurement_temperature 90(2)
_cell_volume 5217.63(15)
_computing_structure_refinement 'SHELXL-97 (Sheldrick, 1997)'
_computing_structure_solution 'SHELXS-97 (Sheldrick, 1990)'
_diffrn_ambient_temperature 90(2)
_diffrn_measured_fraction_theta_full 0.999
_diffrn_measured_fraction_theta_max 0.999
_diffrn_radiation_monochromator graphite
_diffrn_radiation_source 'synchrotron radiation KEK'
_diffrn_radiation_wavelength 0.68890
_diffrn_reflns_av_R_equivalents 0.1418
_diffrn_reflns_av_sigmaI/netI 0.1008
_diffrn_reflns_limit_h_max 19
_diffrn_reflns_limit_h_min -19
_diffrn_reflns_limit_k_max 24
_diffrn_reflns_limit_k_min -24
_diffrn_reflns_limit_l_max 29
_diffrn_reflns_limit_l_min -29
_diffrn_reflns_number 126866
_diffrn_reflns_theta_full 27.50
_diffrn_reflns_theta_max 27.50
_diffrn_reflns_theta_min 1.75
_exptl_absorpt_coefficient_mu 0.679
_exptl_absorpt_correction_T_max 1.0561
_exptl_absorpt_correction_T_min 0.8977
_exptl_absorpt_correction_type multi-scan
_exptl_absorpt_process_details
;
[R. H. Blessing, Acta Cryst. (1995), A51, 33-38]
;
_exptl_crystal_colour yellow
_exptl_crystal_density_diffrn 1.490
_exptl_crystal_density_method 'not measured'
_exptl_crystal_description needle
_exptl_crystal_F_000 2392
_exptl_crystal_size_max 0.10
_exptl_crystal_size_mid 0.06
_exptl_crystal_size_min 0.02
_refine_diff_density_max 2.816
_refine_diff_density_min -2.042
_refine_diff_density_rms 0.191
_refine_ls_extinction_method none
_refine_ls_goodness_of_fit_ref 1.064
_refine_ls_hydrogen_treatment mixed
_refine_ls_matrix_type full
_refine_ls_number_parameters 1301
_refine_ls_number_reflns 26289
_refine_ls_number_restraints 0
_refine_ls_restrained_S_all 1.064
_refine_ls_R_factor_all 0.0986
_refine_ls_R_factor_gt 0.0790
_refine_ls_shift/su_max 0.001
_refine_ls_shift/su_mean 0.000
_refine_ls_structure_factor_coef Fsqd
_refine_ls_weighting_details 'calc w=1/[\s^2^(Fo^2^)+(0.0740P)^2^+40.8584P] where P=(Fo^2^+2Fc^2^)/3'
_refine_ls_weighting_scheme calc
_refine_ls_wR_factor_gt 0.1968
_refine_ls_wR_factor_ref 0.2092
_reflns_number_gt 19924
_reflns_number_total 26289
_reflns_threshold_expression >2sigma(I)
_cod_data_source_file ic502953b_si_005.cif
_cod_data_source_block '[2prime(PPh3)2]2'
_cod_depositor_comments 'Adding full bibliography for 4342442--4342446.cif.'
_cod_database_code 4342444

loop_
_symmetry_equiv_pos_as_xyz
'x, y, z'
'-x, -y, -z'

loop_
_atom_site_label
_atom_site_type_symbol
_atom_site_fract_x
_atom_site_fract_y
_atom_site_fract_z
_atom_site_U_iso_or_equiv
_atom_site_adp_type
_atom_site_occupancy
_atom_site_symmetry_multiplicity
_atom_site_calc_flag
_atom_site_refinement_flags
Rh1 Rh 0.68077(3) 0.10735(3) 0.17622(2) 0.01381(11) Uani 1 1 d .
Rh2 Rh 0.64923(4) 0.24212(3) 0.17547(2) 0.01447(11) Uani 1 1 d .
N1 N 0.6227(4) 0.0867(3) 0.2541(2) 0.0153(10) Uani 1 1 d .
C1 C 0.6904(4) 0.1122(3) 0.3084(3) 0.0145(11) Uani 1 1 d .
N2 N 0.6470(4) 0.0878(3) 0.3562(2) 0.0177(10) Uani 1 1 d .
H2N H 0.6767 0.0977 0.3960 0.021 Uiso 1 1 calc R
C2 C 0.5469(5) 0.0443(4) 0.3313(3) 0.0196(12) Uani 1 1 d .
H2A H 0.4973 0.0190 0.3541 0.024 Uiso 1 1 calc R
C3 C 0.5319(5) 0.0440(4) 0.2687(3) 0.0173(12) Uani 1 1 d .
H3 H 0.4698 0.0189 0.2399 0.021 Uiso 1 1 calc R
N3 N 0.8069(4) 0.1555(3) 0.2427(2) 0.0161(10) Uani 1 1 d .
C4 C 0.7928(5) 0.1533(4) 0.3031(3) 0.0178(12) Uani 1 1 d .
N4 N 0.8761(3) 0.1855(3) 0.3468(2) 0.0122(9) Uani 1 1 d .
C5 C 0.9506(5) 0.2053(4) 0.3113(3) 0.0191(12) Uani 1 1 d .
H5 H 1.0203 0.2273 0.3280 0.023 Uiso 1 1 calc R
C6 C 0.9077(4) 0.1880(4) 0.2481(3) 0.0186(12) Uani 1 1 d .
H6 H 0.9425 0.1972 0.2142 0.022 Uiso 1 1 calc R
N5 N 0.5593(4) 0.2272(3) 0.2402(2) 0.0164(10) Uani 1 1 d .
C7 C 0.6070(4) 0.2578(3) 0.3010(3) 0.0147(11) Uani 1 1 d .
N6 N 0.5470(4) 0.2451(3) 0.3438(2) 0.0167(10) Uani 1 1 d .
C8 C 0.4546(4) 0.2072(3) 0.3063(3) 0.0175(12) Uani 1 1 d .
H8 H 0.3941 0.1915 0.3219 0.021 Uiso 1 1 calc R
C9 C 0.4597(5) 0.1945(4) 0.2436(3) 0.0195(12) Uani 1 1 d .
H9 H 0.4050 0.1681 0.2090 0.023 Uiso 1 1 calc R
N7 N 0.7512(4) 0.3031(3) 0.2554(2) 0.0152(10) Uani 1 1 d .
C10 C 0.7127(5) 0.3014(4) 0.3084(3) 0.0175(12) Uani 1 1 d .
N8 N 0.7846(4) 0.3468(3) 0.3590(2) 0.0185(10) Uani 1 1 d .
H8N H 0.7772 0.3552 0.3985 0.022 Uiso 1 1 calc R
C11 C 0.8705(5) 0.3771(4) 0.3372(3) 0.0206(12) Uani 1 1 d .
H11 H 0.9340 0.4113 0.3622 0.025 Uiso 1 1 calc R
C12 C 0.8500(5) 0.3499(4) 0.2730(3) 0.0216(13) Uani 1 1 d .
H12 H 0.8967 0.3616 0.2457 0.026 Uiso 1 1 calc R
O1 O 0.5458(3) 0.0552(2) 0.11356(19) 0.0186(9) Uani 1 1 d .
O2 O 0.5389(3) 0.1733(2) 0.09843(19) 0.0186(9) Uani 1 1 d .
C13 C 0.5070(5) 0.0966(4) 0.0861(3) 0.0168(12) Uani 1 1 d .
C14 C 0.4151(5) 0.0519(4) 0.0343(3) 0.0222(13) Uani 1 1 d .
H14B H 0.4357 0.0313 -0.0040 0.027 Uiso 1 1 calc R
H14A H 0.3846 0.0904 0.0238 0.027 Uiso 1 1 calc R
C15 C 0.3371(6) -0.0188(4) 0.0526(3) 0.0281(15) Uani 1 1 d .
H15B H 0.2833 -0.0491 0.0153 0.034 Uiso 1 1 calc R
H15A H 0.3684 -0.0560 0.0653 0.034 Uiso 1 1 calc R
C16 C 0.2920(6) 0.0079(5) 0.1063(4) 0.043(2) Uani 1 1 d .
H16C H 0.3438 0.0331 0.1447 0.064 Uiso 1 1 calc R
H16A H 0.2389 -0.0393 0.1139 0.064 Uiso 1 1 calc R
H16B H 0.2642 0.0471 0.0951 0.064 Uiso 1 1 calc R
O3 O 0.7528(3) 0.1384(2) 0.10218(19) 0.0178(9) Uani 1 1 d .
O4 O 0.7530(3) 0.2645(3) 0.1178(2) 0.0208(9) Uani 1 1 d .
C17 C 0.7783(5) 0.2097(4) 0.0917(3) 0.0201(12) Uani 1 1 d .
C18 C 0.8439(5) 0.2306(4) 0.0427(3) 0.0246(14) Uani 1 1 d .
H18B H 0.8093 0.1926 0.0018 0.030 Uiso 1 1 calc R
H18A H 0.8536 0.2859 0.0367 0.030 Uiso 1 1 calc R
C19 C 0.9449(6) 0.2265(6) 0.0614(4) 0.047(2) Uani 1 1 d .
H19B H 0.9357 0.1733 0.0722 0.056 Uiso 1 1 calc R
H19A H 0.9833 0.2691 0.0994 0.056 Uiso 1 1 calc R
C20 C 1.0040(7) 0.2380(8) 0.0076(5) 0.061(3) Uani 1 1 d .
H20C H 0.9640 0.1982 -0.0309 0.092 Uiso 1 1 calc R
H20A H 1.0663 0.2303 0.0196 0.092 Uiso 1 1 calc R
H20B H 1.0192 0.2928 0.0000 0.092 Uiso 1 1 calc R
P1 P 0.71005(12) -0.02253(9) 0.16808(7) 0.0147(3) Uani 1 1 d .
C21 C 0.6216(5) -0.1139(4) 0.1116(3) 0.0174(12) Uani 1 1 d .
C22 C 0.5209(5) -0.1253(4) 0.1011(3) 0.0202(12) Uani 1 1 d .
H22 H 0.5006 -0.0846 0.1205 0.024 Uiso 1 1 calc R
C23 C 0.4504(5) -0.1956(4) 0.0624(3) 0.0261(14) Uani 1 1 d .
H23 H 0.3818 -0.2034 0.0557 0.031 Uiso 1 1 calc R
C24 C 0.4801(6) -0.2552(4) 0.0333(3) 0.0296(15) Uani 1 1 d .
H24 H 0.4320 -0.3033 0.0063 0.035 Uiso 1 1 calc R
C25 C 0.5791(6) -0.2438(4) 0.0438(3) 0.0288(15) Uani 1 1 d .
H25 H 0.5991 -0.2847 0.0244 0.035 Uiso 1 1 calc R
C26 C 0.6510(5) -0.1733(4) 0.0827(3) 0.0231(13) Uani 1 1 d .
H26 H 0.7194 -0.1658 0.0893 0.028 Uiso 1 1 calc R
C27 C 0.8292(5) -0.0174(4) 0.1468(3) 0.0205(13) Uani 1 1 d .
C28 C 0.8481(6) 0.0093(5) 0.0906(4) 0.0366(18) Uani 1 1 d .
H28 H 0.8015 0.0250 0.0670 0.044 Uiso 1 1 calc R
C29 C 0.9359(7) 0.0126(6) 0.0697(4) 0.049(2) Uani 1 1 d .
H29 H 0.9494 0.0315 0.0321 0.059 Uiso 1 1 calc R
C30 C 1.0031(6) -0.0115(6) 0.1036(4) 0.042(2) Uani 1 1 d .
H30 H 1.0624 -0.0095 0.0891 0.051 Uiso 1 1 calc R
C31 C 0.9840(6) -0.0383(5) 0.1583(4) 0.0342(17) Uani 1 1 d .
H31 H 1.0301 -0.0548 0.1816 0.041 Uiso 1 1 calc R
C32 C 0.8974(5) -0.0411(4) 0.1794(3) 0.0236(13) Uani 1 1 d .
H32 H 0.8849 -0.0598 0.2172 0.028 Uiso 1 1 calc R
C33 C 0.7085(5) -0.0592(4) 0.2422(3) 0.0191(12) Uani 1 1 d .
C34 C 0.6270(5) -0.1247(4) 0.2495(3) 0.0231(13) Uani 1 1 d .
H34 H 0.5738 -0.1541 0.2145 0.028 Uiso 1 1 calc R
C35 C 0.6231(6) -0.1476(4) 0.3079(3) 0.0293(15) Uani 1 1 d .
H35 H 0.5676 -0.1928 0.3121 0.035 Uiso 1 1 calc R
C36 C 0.6980(6) -0.1056(4) 0.3590(3) 0.0285(15) Uani 1 1 d .
H36 H 0.6938 -0.1207 0.3988 0.034 Uiso 1 1 calc R
C37 C 0.7812(5) -0.0399(4) 0.3526(3) 0.0256(14) Uani 1 1 d .
H37 H 0.8341 -0.0111 0.3879 0.031 Uiso 1 1 calc R
C38 C 0.7862(5) -0.0172(4) 0.2949(3) 0.0201(12) Uani 1 1 d .
H38 H 0.8427 0.0273 0.2908 0.024 Uiso 1 1 calc R
P2 P 0.60875(12) 0.36502(9) 0.16235(7) 0.0149(3) Uani 1 1 d .
C39 C 0.6621(5) 0.4427(3) 0.2347(3) 0.0170(12) Uani 1 1 d .
C40 C 0.7514(5) 0.5095(4) 0.2406(3) 0.0214(13) Uani 1 1 d .
H40 H 0.7803 0.5190 0.2044 0.026 Uiso 1 1 calc R
C41 C 0.7977(5) 0.5612(4) 0.2979(3) 0.0239(13) Uani 1 1 d .
H41 H 0.8585 0.6058 0.3012 0.029 Uiso 1 1 calc R
C42 C 0.7561(5) 0.5488(4) 0.3516(3) 0.0261(14) Uani 1 1 d .
H42 H 0.7881 0.5849 0.3913 0.031 Uiso 1 1 calc R
C43 C 0.6675(5) 0.4831(4) 0.3462(3) 0.0237(14) Uani 1 1 d .
H43 H 0.6389 0.4742 0.3826 0.028 Uiso 1 1 calc R
C44 C 0.6197(5) 0.4299(4) 0.2882(3) 0.0202(12) Uani 1 1 d .
H44 H 0.5589 0.3853 0.2851 0.024 Uiso 1 1 calc R
C45 C 0.6538(5) 0.4212(4) 0.1010(3) 0.0185(12) Uani 1 1 d .
C46 C 0.6028(6) 0.4624(4) 0.0713(3) 0.0281(15) Uani 1 1 d .
H46 H 0.5420 0.4621 0.0825 0.034 Uiso 1 1 calc R
C47 C 0.6406(6) 0.5040(5) 0.0255(4) 0.0357(17) Uani 1 1 d .
H47 H 0.6059 0.5327 0.0062 0.043 Uiso 1 1 calc R
C48 C 0.7282(7) 0.5040(5) 0.0079(4) 0.0404(19) Uani 1 1 d .
H48 H 0.7530 0.5312 -0.0242 0.048 Uiso 1 1 calc R
C49 C 0.7788(6) 0.4638(5) 0.0377(4) 0.0346(17) Uani 1 1 d .
H49 H 0.8393 0.4638 0.0262 0.042 Uiso 1 1 calc R
C50 C 0.7432(5) 0.4236(4) 0.0840(3) 0.0265(14) Uani 1 1 d .
H50 H 0.7801 0.3973 0.1045 0.032 Uiso 1 1 calc R
C51 C 0.4752(5) 0.3489(4) 0.1486(3) 0.0187(12) Uani 1 1 d .
C52 C 0.4421(5) 0.4102(4) 0.1710(3) 0.0255(14) Uani 1 1 d .
H52 H 0.4885 0.4606 0.1959 0.031 Uiso 1 1 calc R
C53 C 0.3418(5) 0.3970(5) 0.1567(4) 0.0306(16) Uani 1 1 d .
H53 H 0.3195 0.4382 0.1723 0.037 Uiso 1 1 calc R
C54 C 0.2737(6) 0.3241(5) 0.1199(4) 0.0357(17) Uani 1 1 d .
H54 H 0.2050 0.3154 0.1098 0.043 Uiso 1 1 calc R
C55 C 0.3064(6) 0.2635(5) 0.0976(4) 0.0345(17) Uani 1 1 d .
H55 H 0.2598 0.2134 0.0724 0.041 Uiso 1 1 calc R
C56 C 0.4064(5) 0.2760(4) 0.1120(3) 0.0254(14) Uani 1 1 d .
H56 H 0.4281 0.2343 0.0966 0.030 Uiso 1 1 calc R
Rh3 Rh 0.84959(3) 0.24622(3) 0.65118(2) 0.01265(10) Uani 1 1 d .
N9 N 0.9031(4) 0.2798(3) 0.5746(2) 0.0147(9) Uani 1 1 d .
C57 C 0.8587(4) 0.2256(4) 0.5201(3) 0.0148(11) Uani 1 1 d .
N10 N 0.9029(4) 0.2496(3) 0.4727(2) 0.0168(10) Uani 1 1 d .
H10N H 0.8860 0.2236 0.4329 0.020 Uiso 1 1 calc R
C58 C 0.9796(5) 0.3229(4) 0.4980(3) 0.0209(12) Uani 1 1 d .
H58 H 1.0246 0.3552 0.4756 0.025 Uiso 1 1 calc R
C59 C 0.9798(5) 0.3410(4) 0.5605(3) 0.0203(12) Uani 1 1 d .
H59 H 1.0254 0.3882 0.5897 0.024 Uiso 1 1 calc R
N11 N 0.7612(4) 0.1476(3) 0.5832(2) 0.0148(10) Uani 1 1 d .
C60 C 0.7787(5) 0.1530(3) 0.5240(3) 0.0163(11) Uani 1 1 d .
N12 N 0.7217(4) 0.0869(3) 0.4795(2) 0.0186(10) Uani 1 1 d .
C61 C 0.6657(5) 0.0360(4) 0.5133(3) 0.0219(13) Uani 1 1 d .
H61 H 0.6172 -0.0169 0.4954 0.026 Uiso 1 1 calc R
C62 C 0.6887(5) 0.0716(4) 0.5763(3) 0.0210(13) Uani 1 1 d .
H62 H 0.6601 0.0481 0.6090 0.025 Uiso 1 1 calc R
Rh4 Rh 0.73173(3) 0.32659(3) 0.64925(2) 0.01295(10) Uani 1 1 d .
N13 N 0.7881(4) 0.3917(3) 0.5848(2) 0.0156(10) Uani 1 1 d .
C63 C 0.7402(5) 0.3575(4) 0.5243(3) 0.0163(11) Uani 1 1 d .
N14 N 0.7777(4) 0.4002(3) 0.4819(2) 0.0204(11) Uani 1 1 d .
C64 C 0.8553(5) 0.4674(4) 0.5192(3) 0.0227(13) Uani 1 1 d .
H64 H 0.8986 0.5105 0.5036 0.027 Uiso 1 1 calc R
C65 C 0.8610(5) 0.4630(4) 0.5817(3) 0.0217(13) Uani 1 1 d .
H65 H 0.9071 0.5023 0.6165 0.026 Uiso 1 1 calc R
N15 N 0.6410(4) 0.2529(3) 0.5691(2) 0.0162(10) Uani 1 1 d .
C66 C 0.6584(4) 0.2813(3) 0.5168(3) 0.0146(11) Uani 1 1 d .
N16 N 0.5908(4) 0.2309(3) 0.4660(2) 0.0183(10) Uani 1 1 d .
H16N H 0.5868 0.2379 0.4268 0.022 Uiso 1 1 calc R
C67 C 0.5287(5) 0.1662(4) 0.4871(3) 0.0208(12) Uani 1 1 d .
H67 H 0.4741 0.1206 0.4618 0.025 Uiso 1 1 calc R
C68 C 0.5602(5) 0.1800(4) 0.5510(3) 0.0190(12) Uani 1 1 d .
H68 H 0.5315 0.1454 0.5782 0.023 Uiso 1 1 calc R
O5 O 0.9490(3) 0.3504(2) 0.71238(19) 0.0162(8) Uani 1 1 d .
O6 O 0.8358(3) 0.4043(2) 0.72878(19) 0.0173(8) Uani 1 1 d .
C69 C 0.9216(4) 0.4021(3) 0.7410(3) 0.0158(11) Uani 1 1 d .
C70 C 1.0003(5) 0.4670(4) 0.7933(3) 0.0218(13) Uani 1 1 d .
H70B H 1.0589 0.4939 0.7749 0.026 Uiso 1 1 calc R
H70A H 1.0219 0.4397 0.8251 0.026 Uiso 1 1 calc R
C71 C 0.9715(6) 0.5331(5) 0.8283(3) 0.0332(17) Uani 1 1 d .
H71B H 1.0334 0.5782 0.8520 0.040 Uiso 1 1 calc R
H71A H 0.9392 0.5544 0.7965 0.040 Uiso 1 1 calc R
C72 C 0.9035(8) 0.5068(7) 0.8731(5) 0.061(3) Uani 1 1 d .
H72C H 0.8380 0.4682 0.8494 0.091 Uiso 1 1 calc R
H72A H 0.8960 0.5541 0.8969 0.091 Uiso 1 1 calc R
H72B H 0.9316 0.4809 0.9025 0.091 Uiso 1 1 calc R
O7 O 0.7859(3) 0.2097(3) 0.72667(19) 0.0171(8) Uani 1 1 d .
O8 O 0.6618(3) 0.2534(2) 0.7073(2) 0.0181(9) Uani 1 1 d .
C73 C 0.7064(5) 0.2178(3) 0.7372(3) 0.0166(11) Uani 1 1 d .
C74 C 0.6642(5) 0.1832(4) 0.7911(3) 0.0233(13) Uani 1 1 d .
H74B H 0.6236 0.1246 0.7760 0.028 Uiso 1 1 calc R
H74A H 0.6197 0.2098 0.8053 0.028 Uiso 1 1 calc R
C75 C 0.7463(6) 0.1951(6) 0.8471(4) 0.040(2) Uani 1 1 d .
H75B H 0.7157 0.1659 0.8789 0.048 Uiso 1 1 calc R
H75A H 0.7928 0.1711 0.8322 0.048 Uiso 1 1 calc R
C76 C 0.8044(7) 0.2830(6) 0.8779(4) 0.052(2) Uani 1 1 d .
H76C H 0.8337 0.3126 0.8464 0.078 Uiso 1 1 calc R
H76A H 0.8577 0.2875 0.9121 0.078 Uiso 1 1 calc R
H76B H 0.7596 0.3063 0.8952 0.078 Uiso 1 1 calc R
P3 P 0.96125(12) 0.17471(9) 0.67071(7) 0.0159(3) Uani 1 1 d .
C77 C 0.9050(5) 0.0686(4) 0.6800(3) 0.0191(12) Uani 1 1 d .
C78 C 0.8186(5) 0.0454(4) 0.7058(3) 0.0228(13) Uani 1 1 d .
H78 H 0.7884 0.0830 0.7163 0.027 Uiso 1 1 calc R
C79 C 0.7773(6) -0.0323(4) 0.7160(4) 0.0346(17) Uani 1 1 d .
H79 H 0.7183 -0.0481 0.7332 0.042 Uiso 1 1 calc R
C80 C 0.8210(6) -0.0875(4) 0.7013(4) 0.041(2) Uani 1 1 d .
H80 H 0.7920 -0.1410 0.7081 0.049 Uiso 1 1 calc R
C81 C 0.9075(6) -0.0643(4) 0.6766(4) 0.0337(17) Uani 1 1 d .
H81 H 0.9376 -0.1021 0.6665 0.040 Uiso 1 1 calc R
C82 C 0.9504(5) 0.0139(4) 0.6667(3) 0.0272(14) Uani 1 1 d .
H82 H 1.0106 0.0300 0.6509 0.033 Uiso 1 1 calc R
C83 C 1.0276(5) 0.1687(4) 0.6064(3) 0.0194(12) Uani 1 1 d .
C84 C 0.9816(5) 0.1080(4) 0.5516(3) 0.0270(14) Uani 1 1 d .
H84 H 0.9190 0.0662 0.5503 0.032 Uiso 1 1 calc R
C85 C 1.0265(6) 0.1081(5) 0.4995(4) 0.0371(18) Uani 1 1 d .
H85 H 0.9947 0.0664 0.4627 0.045 Uiso 1 1 calc R
C86 C 1.1175(6) 0.1688(5) 0.5006(4) 0.0396(19) Uani 1 1 d .
H86 H 1.1484 0.1686 0.4648 0.047 Uiso 1 1 calc R
C87 C 1.1636(6) 0.2302(5) 0.5546(3) 0.0320(16) Uani 1 1 d .
H87 H 1.2255 0.2725 0.5554 0.038 Uiso 1 1 calc R
C88 C 1.1196(5) 0.2298(4) 0.6069(3) 0.0261(14) Uani 1 1 d .
H88 H 1.1521 0.2714 0.6437 0.031 Uiso 1 1 calc R
C89 C 1.0557(5) 0.2188(3) 0.7438(3) 0.0180(12) Uani 1 1 d .
C90 C 1.0313(5) 0.2583(4) 0.7952(3) 0.0258(14) Uani 1 1 d .
H90 H 0.9690 0.2643 0.7907 0.031 Uiso 1 1 calc R
C91 C 1.0979(6) 0.2892(5) 0.8531(3) 0.0311(16) Uani 1 1 d .
H91 H 1.0812 0.3168 0.8878 0.037 Uiso 1 1 calc R
C92 C 1.1876(6) 0.2799(5) 0.8603(3) 0.0316(16) Uani 1 1 d .
H92 H 1.2329 0.3013 0.8997 0.038 Uiso 1 1 calc R
C93 C 1.2120(5) 0.2394(4) 0.8100(3) 0.0251(14) Uani 1 1 d .
H93 H 1.2735 0.2321 0.8155 0.030 Uiso 1 1 calc R
C94 C 1.1478(5) 0.2094(4) 0.7516(3) 0.0240(13) Uani 1 1 d .
H94 H 1.1658 0.1826 0.7170 0.029 Uiso 1 1 calc R
P4 P 0.62443(12) 0.40329(9) 0.66034(7) 0.0156(3) Uani 1 1 d .
C95 C 0.5354(5) 0.3800(4) 0.5871(3) 0.0229(13) Uani 1 1 d .
C96 C 0.4534(5) 0.3064(4) 0.5703(3) 0.0260(14) Uani 1 1 d .
H96 H 0.4372 0.2731 0.6004 0.031 Uiso 1 1 calc R
C97 C 0.3948(6) 0.2812(5) 0.5095(3) 0.0349(17) Uani 1 1 d .
H97 H 0.3394 0.2308 0.4984 0.042 Uiso 1 1 calc R
C98 C 0.4172(6) 0.3296(5) 0.4654(4) 0.0374(18) Uani 1 1 d .
H98 H 0.3769 0.3128 0.4242 0.045 Uiso 1 1 calc R
C99 C 0.4986(7) 0.4025(5) 0.4817(4) 0.0370(18) Uani 1 1 d .
H99 H 0.5133 0.4361 0.4518 0.044 Uiso 1 1 calc R
C100 C 0.5593(6) 0.4271(4) 0.5414(3) 0.0274(15) Uani 1 1 d .
H100 H 0.6170 0.4759 0.5512 0.033 Uiso 1 1 calc R
C101 C 0.6815(5) 0.5142(4) 0.6798(3) 0.0196(12) Uani 1 1 d .
C102 C 0.6233(6) 0.5611(4) 0.6765(3) 0.0272(14) Uani 1 1 d .
H102 H 0.5534 0.5358 0.6608 0.033 Uiso 1 1 calc R
C103 C 0.6686(6) 0.6448(4) 0.6962(4) 0.0321(16) Uani 1 1 d .
H103 H 0.6292 0.6767 0.6951 0.038 Uiso 1 1 calc R
C104 C 0.7698(7) 0.6817(4) 0.7174(4) 0.0367(18) Uani 1 1 d .
H104 H 0.8001 0.7391 0.7296 0.044 Uiso 1 1 calc R
C105 C 0.8281(6) 0.6367(4) 0.7212(4) 0.0329(16) Uani 1 1 d .
H105 H 0.8980 0.6626 0.7368 0.039 Uiso 1 1 calc R
C106 C 0.7832(5) 0.5523(4) 0.7020(3) 0.0247(14) Uani 1 1 d .
H106 H 0.8231 0.5209 0.7043 0.030 Uiso 1 1 calc R
C107 C 0.5521(5) 0.3855(4) 0.7228(3) 0.0190(12) Uani 1 1 d .
C108 C 0.4537(5) 0.3819(4) 0.7182(3) 0.0232(13) Uani 1 1 d .
H108 H 0.4190 0.3857 0.6796 0.028 Uiso 1 1 calc R
C109 C 0.4075(5) 0.3729(4) 0.7695(3) 0.0254(14) Uani 1 1 d .
H109 H 0.3407 0.3697 0.7659 0.031 Uiso 1 1 calc R
C110 C 0.4582(6) 0.3685(4) 0.8263(3) 0.0283(15) Uani 1 1 d .
H110 H 0.4264 0.3632 0.8617 0.034 Uiso 1 1 calc R
C111 C 0.5556(5) 0.3719(4) 0.8316(3) 0.0252(14) Uani 1 1 d .
H111 H 0.5900 0.3686 0.8705 0.030 Uiso 1 1 calc R
C112 C 0.6022(5) 0.3799(4) 0.7802(3) 0.0231(13) Uani 1 1 d .
H112 H 0.6684 0.3816 0.7838 0.028 Uiso 1 1 calc R

loop_
_atom_site_aniso_label
_atom_site_aniso_U_11
_atom_site_aniso_U_22
_atom_site_aniso_U_33
_atom_site_aniso_U_23
_atom_site_aniso_U_13
_atom_site_aniso_U_12
Rh1 0.0175(2) 0.0140(2) 0.0136(2) 0.00391(16) 0.00378(17) 0.00972(18)
Rh2 0.0187(2) 0.0133(2) 0.0146(2) 0.00342(16) 0.00429(17) 0.00922(19)
N1 0.016(3) 0.015(2) 0.018(2) 0.0032(19) 0.0049(19) 0.008(2)
C1 0.019(3) 0.016(3) 0.015(3) 0.005(2) 0.006(2) 0.013(2)
N2 0.020(3) 0.020(2) 0.015(2) 0.005(2) 0.006(2) 0.008(2)
C2 0.020(3) 0.018(3) 0.024(3) 0.008(2) 0.007(2) 0.008(3)
C3 0.018(3) 0.016(3) 0.022(3) 0.006(2) 0.006(2) 0.010(2)
N3 0.022(3) 0.015(2) 0.015(2) 0.0049(19) 0.006(2) 0.010(2)
C4 0.028(3) 0.019(3) 0.018(3) 0.007(2) 0.009(2) 0.019(3)
N4 0.012(2) 0.019(2) 0.0053(19) 0.0046(17) 0.0020(17) 0.0040(19)
C5 0.018(3) 0.016(3) 0.025(3) 0.006(2) 0.004(2) 0.009(2)
C6 0.016(3) 0.023(3) 0.024(3) 0.008(2) 0.011(2) 0.013(3)
N5 0.021(3) 0.011(2) 0.020(2) 0.0047(19) 0.006(2) 0.008(2)
C7 0.019(3) 0.011(2) 0.018(3) 0.003(2) 0.004(2) 0.010(2)
N6 0.007(2) 0.030(3) 0.013(2) -0.005(2) 0.0010(18) 0.011(2)
C8 0.012(3) 0.015(3) 0.027(3) 0.005(2) 0.005(2) 0.008(2)
C9 0.020(3) 0.018(3) 0.025(3) 0.006(2) 0.004(2) 0.012(3)
N7 0.019(3) 0.013(2) 0.017(2) 0.0048(18) 0.0065(19) 0.009(2)
C10 0.026(3) 0.017(3) 0.016(3) 0.004(2) 0.003(2) 0.016(3)
N8 0.022(3) 0.020(2) 0.016(2) 0.002(2) 0.005(2) 0.012(2)
C11 0.017(3) 0.018(3) 0.026(3) 0.002(2) 0.002(2) 0.006(2)
C12 0.025(3) 0.015(3) 0.027(3) 0.005(2) 0.004(3) 0.010(3)
O1 0.024(2) 0.0156(19) 0.018(2) 0.0054(16) 0.0020(17) 0.0103(18)
O2 0.027(2) 0.017(2) 0.015(2) 0.0038(16) 0.0036(17) 0.0126(19)
C13 0.022(3) 0.019(3) 0.016(3) 0.006(2) 0.005(2) 0.014(3)
C14 0.030(4) 0.021(3) 0.017(3) -0.001(2) -0.003(2) 0.015(3)
C15 0.035(4) 0.016(3) 0.029(3) 0.005(3) -0.004(3) 0.009(3)
C16 0.035(5) 0.037(4) 0.062(6) 0.015(4) 0.020(4) 0.014(4)
O3 0.025(2) 0.0160(19) 0.0150(19) 0.0033(16) 0.0067(17) 0.0107(18)
O4 0.027(2) 0.017(2) 0.023(2) 0.0059(17) 0.0116(18) 0.0099(19)
C17 0.025(3) 0.025(3) 0.014(3) 0.006(2) 0.005(2) 0.012(3)
C18 0.032(4) 0.027(3) 0.021(3) 0.010(3) 0.016(3) 0.014(3)
C19 0.026(4) 0.065(6) 0.051(5) 0.021(5) 0.018(4) 0.012(4)
C20 0.039(5) 0.097(9) 0.046(5) 0.008(5) 0.015(4) 0.023(6)
P1 0.0192(8) 0.0146(7) 0.0151(7) 0.0045(5) 0.0041(6) 0.0112(6)
C21 0.025(3) 0.015(3) 0.016(3) 0.003(2) 0.002(2) 0.012(3)
C22 0.024(3) 0.018(3) 0.024(3) 0.008(2) 0.005(2) 0.012(3)
C23 0.026(4) 0.022(3) 0.023(3) 0.003(3) 0.002(3) 0.003(3)
C24 0.043(4) 0.020(3) 0.023(3) 0.001(3) 0.001(3) 0.011(3)
C25 0.048(5) 0.020(3) 0.021(3) 0.000(3) 0.004(3) 0.020(3)
C26 0.031(4) 0.029(3) 0.018(3) 0.008(3) 0.004(3) 0.021(3)
C27 0.027(3) 0.023(3) 0.018(3) 0.003(2) 0.005(2) 0.017(3)
C28 0.046(5) 0.057(5) 0.034(4) 0.023(4) 0.020(3) 0.043(4)
C29 0.061(6) 0.076(7) 0.047(5) 0.036(5) 0.034(5) 0.053(6)
C30 0.037(5) 0.065(6) 0.046(5) 0.019(4) 0.024(4) 0.035(4)
C31 0.034(4) 0.046(4) 0.035(4) 0.013(3) 0.010(3) 0.027(4)
C32 0.027(4) 0.028(3) 0.025(3) 0.009(3) 0.007(3) 0.020(3)
C33 0.024(3) 0.021(3) 0.019(3) 0.004(2) 0.007(2) 0.015(3)
C34 0.033(4) 0.021(3) 0.019(3) 0.005(2) 0.003(3) 0.015(3)
C35 0.047(5) 0.025(3) 0.025(3) 0.013(3) 0.012(3) 0.019(3)
C36 0.046(4) 0.032(4) 0.020(3) 0.014(3) 0.009(3) 0.026(3)
C37 0.037(4) 0.027(3) 0.019(3) 0.003(3) 0.001(3) 0.023(3)
C38 0.028(3) 0.021(3) 0.022(3) 0.008(2) 0.009(3) 0.020(3)
P2 0.0164(8) 0.0128(6) 0.0176(7) 0.0035(6) 0.0035(6) 0.0079(6)
C39 0.025(3) 0.014(3) 0.017(3) 0.002(2) 0.002(2) 0.015(3)
C40 0.025(3) 0.022(3) 0.024(3) 0.009(2) 0.008(3) 0.015(3)
C41 0.022(3) 0.022(3) 0.030(3) 0.002(3) 0.002(3) 0.013(3)
C42 0.024(4) 0.030(3) 0.026(3) -0.004(3) 0.003(3) 0.016(3)
C43 0.032(4) 0.028(3) 0.020(3) 0.006(3) 0.006(3) 0.022(3)
C44 0.028(3) 0.016(3) 0.021(3) 0.004(2) 0.003(3) 0.015(3)
C45 0.019(3) 0.013(3) 0.017(3) 0.001(2) 0.001(2) 0.002(2)
C46 0.035(4) 0.025(3) 0.031(4) 0.011(3) 0.008(3) 0.017(3)
C47 0.045(5) 0.037(4) 0.038(4) 0.021(3) 0.007(3) 0.026(4)
C48 0.054(5) 0.038(4) 0.036(4) 0.023(4) 0.018(4) 0.017(4)
C49 0.036(4) 0.032(4) 0.045(4) 0.016(3) 0.022(4) 0.016(3)
C50 0.028(4) 0.022(3) 0.036(4) 0.009(3) 0.011(3) 0.014(3)
C51 0.022(3) 0.021(3) 0.017(3) 0.005(2) 0.003(2) 0.012(3)
C52 0.029(4) 0.025(3) 0.027(3) 0.003(3) 0.003(3) 0.016(3)
C53 0.028(4) 0.034(4) 0.038(4) 0.002(3) 0.008(3) 0.023(3)
C54 0.021(4) 0.048(5) 0.044(4) 0.012(4) 0.004(3) 0.020(4)
C55 0.030(4) 0.029(4) 0.038(4) -0.002(3) -0.005(3) 0.012(3)
C56 0.025(4) 0.023(3) 0.033(4) 0.007(3) 0.007(3) 0.014(3)
Rh3 0.0151(2) 0.0129(2) 0.0138(2) 0.00353(16) 0.00377(16) 0.00926(18)
N9 0.016(3) 0.012(2) 0.019(2) 0.0053(19) 0.0045(19) 0.008(2)
C57 0.017(3) 0.018(3) 0.014(3) 0.004(2) 0.004(2) 0.010(2)
N10 0.022(3) 0.012(2) 0.015(2) 0.0022(18) 0.006(2) 0.005(2)
C58 0.019(3) 0.018(3) 0.023(3) 0.003(2) 0.006(2) 0.004(3)
C59 0.022(3) 0.017(3) 0.022(3) 0.005(2) 0.004(2) 0.008(3)
N11 0.017(3) 0.019(2) 0.011(2) 0.0055(19) 0.0042(18) 0.009(2)
C60 0.020(3) 0.015(3) 0.015(3) 0.001(2) 0.003(2) 0.009(2)
N12 0.023(3) 0.013(2) 0.018(2) 0.0032(19) 0.002(2) 0.006(2)
C61 0.027(4) 0.011(3) 0.023(3) 0.007(2) 0.002(3) 0.002(3)
C62 0.024(3) 0.017(3) 0.024(3) 0.009(2) 0.008(3) 0.008(3)
Rh4 0.0144(2) 0.0130(2) 0.0154(2) 0.00468(16) 0.00401(16) 0.00891(18)
N13 0.011(2) 0.015(2) 0.019(2) 0.0017(19) 0.0012(19) 0.006(2)
C63 0.019(3) 0.019(3) 0.015(3) 0.003(2) 0.004(2) 0.011(2)
N14 0.026(3) 0.016(2) 0.023(3) 0.006(2) 0.007(2) 0.010(2)
C64 0.029(4) 0.014(3) 0.024(3) 0.005(2) 0.008(3) 0.006(3)
C65 0.029(4) 0.015(3) 0.023(3) 0.008(2) 0.008(3) 0.010(3)
N15 0.018(3) 0.015(2) 0.017(2) 0.0009(19) 0.0055(19) 0.009(2)
C66 0.015(3) 0.013(2) 0.019(3) 0.005(2) 0.003(2) 0.009(2)
N16 0.021(3) 0.019(2) 0.016(2) 0.009(2) 0.005(2) 0.007(2)
C67 0.022(3) 0.017(3) 0.021(3) 0.006(2) 0.003(2) 0.004(3)
C68 0.021(3) 0.016(3) 0.022(3) 0.008(2) 0.005(2) 0.008(2)
O5 0.018(2) 0.0170(19) 0.018(2) 0.0028(16) 0.0058(16) 0.0109(17)
O6 0.020(2) 0.0164(19) 0.020(2) 0.0025(16) 0.0058(17) 0.0128(18)
C69 0.017(3) 0.013(3) 0.018(3) 0.002(2) 0.003(2) 0.007(2)
C70 0.016(3) 0.021(3) 0.027(3) 0.002(3) 0.000(2) 0.008(3)
C71 0.038(4) 0.033(4) 0.025(3) -0.006(3) -0.001(3) 0.017(3)
C72 0.062(7) 0.060(6) 0.049(6) -0.006(5) 0.026(5) 0.013(5)
O7 0.020(2) 0.020(2) 0.018(2) 0.0073(17) 0.0063(17) 0.0141(18)
O8 0.017(2) 0.018(2) 0.023(2) 0.0081(17) 0.0055(17) 0.0095(18)
C73 0.019(3) 0.011(2) 0.021(3) 0.005(2) 0.006(2) 0.005(2)
C74 0.026(4) 0.020(3) 0.026(3) 0.009(3) 0.010(3) 0.008(3)
C75 0.038(5) 0.065(6) 0.040(4) 0.028(4) 0.025(4) 0.032(4)
C76 0.047(6) 0.070(6) 0.024(4) 0.010(4) 0.005(4) 0.005(5)
P3 0.0163(8) 0.0150(7) 0.0202(7) 0.0043(6) 0.0033(6) 0.0104(6)
C77 0.023(3) 0.014(3) 0.024(3) 0.005(2) 0.001(2) 0.012(3)
C78 0.023(3) 0.018(3) 0.032(3) 0.009(3) 0.005(3) 0.011(3)
C79 0.034(4) 0.027(4) 0.048(5) 0.019(3) 0.011(3) 0.013(3)
C80 0.037(5) 0.015(3) 0.065(6) 0.014(3) 0.000(4) 0.007(3)
C81 0.035(4) 0.018(3) 0.053(5) 0.007(3) 0.003(3) 0.018(3)
C82 0.028(4) 0.023(3) 0.036(4) 0.006(3) 0.002(3) 0.017(3)
C83 0.024(3) 0.020(3) 0.021(3) 0.004(2) 0.006(2) 0.016(3)
C84 0.023(4) 0.030(3) 0.027(3) -0.002(3) 0.002(3) 0.014(3)
C85 0.035(4) 0.050(5) 0.027(4) -0.002(3) 0.006(3) 0.021(4)
C86 0.042(5) 0.059(5) 0.025(4) 0.005(4) 0.017(3) 0.027(4)
C87 0.029(4) 0.037(4) 0.034(4) 0.007(3) 0.013(3) 0.015(3)
C88 0.033(4) 0.021(3) 0.027(3) 0.000(3) 0.008(3) 0.015(3)
C89 0.019(3) 0.014(3) 0.022(3) 0.006(2) 0.002(2) 0.007(2)
C90 0.031(4) 0.029(3) 0.024(3) 0.007(3) 0.004(3) 0.020(3)
C91 0.045(5) 0.035(4) 0.021(3) 0.004(3) 0.003(3) 0.026(4)
C92 0.038(4) 0.033(4) 0.022(3) 0.004(3) -0.005(3) 0.015(3)
C93 0.018(3) 0.027(3) 0.033(4) 0.013(3) 0.003(3) 0.010(3)
C94 0.029(4) 0.024(3) 0.025(3) 0.004(3) 0.003(3) 0.018(3)
P4 0.0152(8) 0.0166(7) 0.0214(7) 0.0076(6) 0.0068(6) 0.0111(6)
C95 0.026(3) 0.032(3) 0.025(3) 0.012(3) 0.010(3) 0.024(3)
C96 0.025(4) 0.032(4) 0.027(3) 0.009(3) 0.006(3) 0.016(3)
C97 0.025(4) 0.052(5) 0.029(4) -0.001(3) 0.001(3) 0.022(4)
C98 0.040(5) 0.054(5) 0.025(4) 0.004(3) -0.002(3) 0.031(4)
C99 0.057(5) 0.045(4) 0.027(4) 0.013(3) 0.009(3) 0.038(4)
C100 0.037(4) 0.034(4) 0.026(3) 0.012(3) 0.009(3) 0.026(3)
C101 0.027(3) 0.017(3) 0.021(3) 0.010(2) 0.006(2) 0.014(3)
C102 0.031(4) 0.029(3) 0.033(4) 0.012(3) 0.009(3) 0.021(3)
C103 0.046(5) 0.025(3) 0.041(4) 0.014(3) 0.015(3) 0.028(3)
C104 0.053(5) 0.019(3) 0.048(5) 0.018(3) 0.015(4) 0.020(3)
C105 0.030(4) 0.019(3) 0.047(4) 0.008(3) 0.007(3) 0.007(3)
C106 0.031(4) 0.018(3) 0.031(3) 0.009(3) 0.009(3) 0.013(3)
C107 0.026(3) 0.016(3) 0.022(3) 0.007(2) 0.008(2) 0.015(3)
C108 0.028(4) 0.021(3) 0.029(3) 0.014(3) 0.009(3) 0.016(3)
C109 0.023(3) 0.025(3) 0.038(4) 0.013(3) 0.015(3) 0.015(3)
C110 0.036(4) 0.024(3) 0.031(4) 0.010(3) 0.017(3) 0.014(3)
C111 0.036(4) 0.025(3) 0.021(3) 0.008(3) 0.013(3) 0.017(3)
C112 0.034(4) 0.019(3) 0.025(3) 0.006(2) 0.010(3) 0.017(3)

loop_
_atom_type_symbol
_atom_type_description
_atom_type_scat_dispersion_real
_atom_type_scat_dispersion_imag
_atom_type_scat_source
C C 0.0033 0.0016 'International Tables Vol C Tables 4.2.6.8 and 6.1.1.4'
N N 0.0061 0.0033 'International Tables Vol C Tables 4.2.6.8 and 6.1.1.4'
O O 0.0106 0.0060 'International Tables Vol C Tables 4.2.6.8 and 6.1.1.4'
P P 0.1023 0.0942 'International Tables Vol C Tables 4.2.6.8 and 6.1.1.4'
Rh Rh -1.1178 0.9187 'International Tables Vol C Tables 4.2.6.8 and 6.1.1.4'
H H 0.0000 0.0000 'International Tables Vol C Tables 4.2.6.8 and 6.1.1.4'

loop_
_geom_angle_atom_site_label_1
_geom_angle_atom_site_label_2
_geom_angle_atom_site_label_3
_geom_angle
N3 Rh1 N1 80.1(2)
N3 Rh1 O1 175.56(18)
N1 Rh1 O1 95.51(19)
N3 Rh1 O3 94.61(18)
N1 Rh1 O3 174.12(19)
O1 Rh1 O3 89.82(17)
N3 Rh1 P1 85.53(14)
N1 Rh1 P1 89.66(14)
O1 Rh1 P1 94.12(12)
O3 Rh1 P1 92.44(12)
N3 Rh1 Rh2 97.03(14)
N1 Rh1 Rh2 94.19(13)
O1 Rh1 Rh2 83.59(11)
O3 Rh1 Rh2 83.92(11)
P1 Rh1 Rh2 175.69(4)
N7 Rh2 N5 79.8(2)
N7 Rh2 O2 175.17(18)
N5 Rh2 O2 96.20(19)
N7 Rh2 O4 94.00(19)
N5 Rh2 O4 173.8(2)
O2 Rh2 O4 89.99(17)
N7 Rh2 P2 92.53(14)
N5 Rh2 P2 86.18(14)
O2 Rh2 P2 89.91(12)
O4 Rh2 P2 93.97(12)
N7 Rh2 Rh1 93.56(13)
N5 Rh2 Rh1 96.39(13)
O2 Rh2 Rh1 84.13(11)
O4 Rh2 Rh1 84.10(12)
P2 Rh2 Rh1 173.73(4)
C1 N1 C3 106.4(5)
C1 N1 Rh1 114.7(4)
C3 N1 Rh1 138.3(4)
N2 C1 N1 110.7(5)
N2 C1 C4 133.3(6)
N1 C1 C4 115.8(5)
C1 N2 C2 106.9(5)
C1 N2 H2N 126.5
C2 N2 H2N 126.5
C3 C2 N2 107.8(5)
C3 C2 H2A 126.1
N2 C2 H2A 126.1
C2 C3 N1 108.1(5)
C2 C3 H3 125.9
N1 C3 H3 125.9
C6 N3 C4 104.6(5)
C6 N3 Rh1 140.5(4)
C4 N3 Rh1 114.8(4)
N4 C4 N3 114.6(5)
N4 C4 C1 130.8(5)
N3 C4 C1 114.4(5)
C4 N4 C5 103.1(5)
C6 C5 N4 109.5(5)
C6 C5 H5 125.2
N4 C5 H5 125.2
N3 C6 C5 108.0(5)
N3 C6 H6 126.0
C5 C6 H6 126.0
C7 N5 C9 104.3(5)
C7 N5 Rh2 115.2(4)
C9 N5 Rh2 140.5(4)
N6 C7 N5 114.8(5)
N6 C7 C10 131.3(5)
N5 C7 C10 113.8(5)
C7 N6 C8 102.3(5)
N6 C8 C9 111.6(5)
N6 C8 H8 124.2
C9 C8 H8 124.2
C8 C9 N5 106.9(5)
C8 C9 H9 126.6
N5 C9 H9 126.6
C10 N7 C12 107.0(5)
C10 N7 Rh2 114.0(4)
C12 N7 Rh2 139.0(4)
N8 C10 N7 110.1(5)
N8 C10 C7 132.8(5)
N7 C10 C7 117.0(5)
C10 N8 C11 106.8(5)
C10 N8 H8N 126.6
C11 N8 H8N 126.6
N8 C11 C12 108.3(6)
N8 C11 H11 125.9
C12 C11 H11 125.9
N7 C12 C11 107.8(6)
N7 C12 H12 126.1
C11 C12 H12 126.1
C13 O1 Rh1 122.3(4)
C13 O2 Rh2 121.7(4)
O1 C13 O2 125.0(6)
O1 C13 C14 118.0(5)
O2 C13 C14 117.0(5)
C13 C14 C15 113.2(5)
C13 C14 H14B 108.9
C15 C14 H14B 108.9
C13 C14 H14A 108.9
C15 C14 H14A 108.9
H14B C14 H14A 107.8
C16 C15 C14 112.9(6)
C16 C15 H15B 109.0
C14 C15 H15B 109.0
C16 C15 H15A 109.0
C14 C15 H15A 109.0
H15B C15 H15A 107.8
C15 C16 H16C 109.5
C15 C16 H16A 109.5
H16C C16 H16A 109.5
C15 C16 H16B 109.5
H16C C16 H16B 109.5
H16A C16 H16B 109.5
C17 O3 Rh1 121.1(4)
C17 O4 Rh2 122.0(4)
O4 C17 O3 125.6(6)
O4 C17 C18 117.0(6)
O3 C17 C18 117.4(5)
C19 C18 C17 112.9(6)
C19 C18 H18B 109.0
C17 C18 H18B 109.0
C19 C18 H18A 109.0
C17 C18 H18A 109.0
H18B C18 H18A 107.8
C18 C19 C20 111.3(7)
C18 C19 H19B 109.4
C20 C19 H19B 109.4
C18 C19 H19A 109.4
C20 C19 H19A 109.4
H19B C19 H19A 108.0
C19 C20 H20C 109.5
C19 C20 H20A 109.5
H20C C20 H20A 109.5
C19 C20 H20B 109.5
H20C C20 H20B 109.5
H20A C20 H20B 109.5
C27 P1 C33 104.9(3)
C27 P1 C21 101.4(3)
C33 P1 C21 101.1(3)
C27 P1 Rh1 115.1(2)
C33 P1 Rh1 112.89(19)
C21 P1 Rh1 119.42(19)
C26 C21 C22 119.7(6)
C26 C21 P1 122.3(5)
C22 C21 P1 117.9(4)
C23 C22 C21 120.2(6)
C23 C22 H22 119.9
C21 C22 H22 119.9
C22 C23 C24 120.0(7)
C22 C23 H23 120.0
C24 C23 H23 120.0
C25 C24 C23 119.6(6)
C25 C24 H24 120.2
C23 C24 H24 120.2
C24 C25 C26 121.0(6)
C24 C25 H25 119.5
C26 C25 H25 119.5
C21 C26 C25 119.5(6)
C21 C26 H26 120.3
C25 C26 H26 120.3
C32 C27 C28 118.8(6)
C32 C27 P1 125.3(5)
C28 C27 P1 115.8(5)
C29 C28 C27 119.7(7)
C29 C28 H28 120.2
C27 C28 H28 120.2
C30 C29 C28 120.3(7)
C30 C29 H29 119.9
C28 C29 H29 119.9
C31 C30 C29 119.9(7)
C31 C30 H30 120.0
C29 C30 H30 120.0
C30 C31 C32 120.0(7)
C30 C31 H31 120.0
C32 C31 H31 120.0
C27 C32 C31 121.3(6)
C27 C32 H32 119.3
C31 C32 H32 119.3
C34 C33 C38 118.4(6)
C34 C33 P1 121.1(5)
C38 C33 P1 120.3(5)
C33 C34 C35 120.4(6)
C33 C34 H34 119.8
C35 C34 H34 119.8
C36 C35 C34 120.8(7)
C36 C35 H35 119.6
C34 C35 H35 119.6
C35 C36 C37 119.8(6)
C35 C36 H36 120.1
C37 C36 H36 120.1
C38 C37 C36 120.0(6)
C38 C37 H37 120.0
C36 C37 H37 120.0
C37 C38 C33 120.7(6)
C37 C38 H38 119.6
C33 C38 H38 119.6
C39 P2 C45 102.7(3)
C39 P2 C51 103.7(3)
C45 P2 C51 102.3(3)
C39 P2 Rh2 109.87(19)
C45 P2 Rh2 120.1(2)
C51 P2 Rh2 116.3(2)
C44 C39 C40 119.0(6)
C44 C39 P2 118.8(5)
C40 C39 P2 121.7(5)
C41 C40 C39 120.8(6)
C41 C40 H40 119.6
C39 C40 H40 119.6
C40 C41 C42 120.7(7)
C40 C41 H41 119.7
C42 C41 H41 119.7
C43 C42 C41 119.0(6)
C43 C42 H42 120.5
C41 C42 H42 120.5
C42 C43 C44 121.0(6)
C42 C43 H43 119.5
C44 C43 H43 119.5
C43 C44 C39 119.6(6)
C43 C44 H44 120.2
C39 C44 H44 120.2
C50 C45 C46 118.3(6)
C50 C45 P2 118.8(5)
C46 C45 P2 122.9(5)
C47 C46 C45 120.4(7)
C47 C46 H46 119.8
C45 C46 H46 119.8
C48 C47 C46 120.6(7)
C48 C47 H47 119.7
C46 C47 H47 119.7
C49 C48 C47 118.8(7)
C49 C48 H48 120.6
C47 C48 H48 120.6
C50 C49 C48 121.1(7)
C50 C49 H49 119.5
C48 C49 H49 119.5
C49 C50 C45 120.8(7)
C49 C50 H50 119.6
C45 C50 H50 119.6
C56 C51 C52 119.2(6)
C56 C51 P2 118.8(5)
C52 C51 P2 121.8(5)
C53 C52 C51 119.9(6)
C53 C52 H52 120.1
C51 C52 H52 120.1
C52 C53 C54 120.5(6)
C52 C53 H53 119.8
C54 C53 H53 119.8
C53 C54 C55 119.7(7)
C53 C54 H54 120.2
C55 C54 H54 120.2
C56 C55 C54 120.3(7)
C56 C55 H55 119.8
C54 C55 H55 119.8
C55 C56 C51 120.4(6)
C55 C56 H56 119.8
C51 C56 H56 119.8
N9 Rh3 N11 79.81(19)
N9 Rh3 O5 93.68(18)
N11 Rh3 O5 173.37(17)
N9 Rh3 O7 176.49(18)
N11 Rh3 O7 97.80(18)
O5 Rh3 O7 88.77(16)
N9 Rh3 P3 93.08(14)
N11 Rh3 P3 87.59(14)
O5 Rh3 P3 91.55(12)
O7 Rh3 P3 89.37(12)
N9 Rh3 Rh4 94.63(13)
N11 Rh3 Rh4 98.07(14)
O5 Rh3 Rh4 83.61(11)
O7 Rh3 Rh4 83.13(11)
P3 Rh3 Rh4 171.14(4)
C57 N9 C59 105.8(5)
C57 N9 Rh3 115.0(4)
C59 N9 Rh3 138.9(4)
N10 C57 N9 111.3(5)
N10 C57 C60 132.6(5)
N9 C57 C60 116.0(5)
C57 N10 C58 106.5(5)
C57 N10 H10N 126.7
C58 N10 H10N 126.7
C59 C58 N10 107.7(5)
C59 C58 H58 126.1
N10 C58 H58 126.1
C58 C59 N9 108.6(6)
C58 C59 H59 125.7
N9 C59 H59 125.7
C60 N11 C62 104.8(5)
C60 N11 Rh3 114.3(4)
C62 N11 Rh3 140.8(4)
N12 C60 N11 114.0(5)
N12 C60 C57 130.9(5)
N11 C60 C57 114.9(5)
C60 N12 C61 103.2(5)
N12 C61 C62 111.0(5)
N12 C61 H61 124.5
C62 C61 H61 124.5
C61 C62 N11 107.0(5)
C61 C62 H62 126.5
N11 C62 H62 126.5
N15 Rh4 N13 79.9(2)
N15 Rh4 O8 94.31(19)
N13 Rh4 O8 174.04(18)
N15 Rh4 O6 175.34(18)
N13 Rh4 O6 96.79(18)
O8 Rh4 O6 89.06(17)
N15 Rh4 P4 92.05(14)
N13 Rh4 P4 87.78(14)
O8 Rh4 P4 91.01(12)
O6 Rh4 P4 91.10(11)
N15 Rh4 Rh3 92.97(14)
N13 Rh4 Rh3 97.04(14)
O8 Rh4 Rh3 84.62(11)
O6 Rh4 Rh3 84.14(11)
P4 Rh4 Rh3 173.58(4)
C63 N13 C65 105.0(5)
C63 N13 Rh4 114.6(4)
C65 N13 Rh4 140.4(4)
N14 C63 N13 114.5(5)
N14 C63 C66 131.4(5)
N13 C63 C66 114.1(5)
C63 N14 C64 102.8(5)
C65 C64 N14 110.4(6)
C65 C64 H64 124.8
N14 C64 H64 124.8
N13 C65 C64 107.4(6)
N13 C65 H65 126.3
C64 C65 H65 126.3
C66 N15 C68 107.1(5)
C66 N15 Rh4 114.3(4)
C68 N15 Rh4 138.5(4)
N15 C66 N16 110.5(5)
N15 C66 C63 117.1(5)
N16 C66 C63 132.4(5)
C66 N16 C67 107.1(5)
C66 N16 H16N 126.5
C67 N16 H16N 126.5
C68 C67 N16 107.3(5)
C68 C67 H67 126.4
N16 C67 H67 126.4
C67 C68 N15 108.0(5)
C67 C68 H68 126.0
N15 C68 H68 126.0
C69 O5 Rh3 122.4(4)
C69 O6 Rh4 120.3(4)
O5 C69 O6 125.2(5)
O5 C69 C70 115.8(5)
O6 C69 C70 119.0(5)
C69 C70 C71 117.8(5)
C69 C70 H70B 107.9
C71 C70 H70B 107.9
C69 C70 H70A 107.9
C71 C70 H70A 107.9
H70B C70 H70A 107.2
C72 C71 C70 115.3(7)
C72 C71 H71B 108.4
C70 C71 H71B 108.4
C72 C71 H71A 108.4
C70 C71 H71A 108.4
H71B C71 H71A 107.5
C71 C72 H72C 109.5
C71 C72 H72A 109.5
H72C C72 H72A 109.5
C71 C72 H72B 109.5
H72C C72 H72B 109.5
H72A C72 H72B 109.5
C73 O7 Rh3 122.2(4)
C73 O8 Rh4 120.4(4)
O8 C73 O7 125.2(5)
O8 C73 C74 118.1(5)
O7 C73 C74 116.6(5)
C73 C74 C75 112.0(6)
C73 C74 H74B 109.2
C75 C74 H74B 109.2
C73 C74 H74A 109.2
C75 C74 H74A 109.2
H74B C74 H74A 107.9
C76 C75 C74 112.8(7)
C76 C75 H75B 109.0
C74 C75 H75B 109.0
C76 C75 H75A 109.0
C74 C75 H75A 109.0
H75B C75 H75A 107.8
C75 C76 H76C 109.5
C75 C76 H76A 109.5
H76C C76 H76A 109.5
C75 C76 H76B 109.5
H76C C76 H76B 109.5
H76A C76 H76B 109.5
C83 P3 C89 106.8(3)
C83 P3 C77 104.0(3)
C89 P3 C77 100.2(3)
C83 P3 Rh3 111.2(2)
C89 P3 Rh3 115.4(2)
C77 P3 Rh3 117.9(2)
C82 C77 C78 119.6(6)
C82 C77 P3 121.7(5)
C78 C77 P3 118.5(4)
C79 C78 C77 119.9(6)
C79 C78 H78 120.1
C77 C78 H78 120.1
C78 C79 C80 120.6(7)
C78 C79 H79 119.7
C80 C79 H79 119.7
C79 C80 C81 119.7(7)
C79 C80 H80 120.2
C81 C80 H80 120.2
C80 C81 C82 120.4(7)
C80 C81 H81 119.8
C82 C81 H81 119.8
C81 C82 C77 119.8(7)
C81 C82 H82 120.1
C77 C82 H82 120.1
C84 C83 C88 118.5(6)
C84 C83 P3 120.1(5)
C88 C83 P3 121.0(5)
C85 C84 C83 120.7(7)
C85 C84 H84 119.7
C83 C84 H84 119.7
C84 C85 C86 120.3(7)
C84 C85 H85 119.8
C86 C85 H85 119.8
C85 C86 C87 119.5(7)
C85 C86 H86 120.2
C87 C86 H86 120.2
C88 C87 C86 120.3(7)
C88 C87 H87 119.9
C86 C87 H87 119.9
C87 C88 C83 120.7(6)
C87 C88 H88 119.7
C83 C88 H88 119.7
C90 C89 C94 119.0(6)
C90 C89 P3 117.7(5)
C94 C89 P3 123.1(5)
C89 C90 C91 120.4(6)
C89 C90 H90 119.8
C91 C90 H90 119.8
C92 C91 C90 120.3(6)
C92 C91 H91 119.9
C90 C91 H91 119.9
C91 C92 C93 120.0(6)
C91 C92 H92 120.0
C93 C92 H92 120.0
C92 C93 C94 120.8(6)
C92 C93 H93 119.6
C94 C93 H93 119.6
C93 C94 C89 119.5(6)
C93 C94 H94 120.2
C89 C94 H94 120.2
C95 P4 C107 106.7(3)
C95 P4 C101 104.1(3)
C107 P4 C101 99.8(3)
C95 P4 Rh4 110.3(2)
C107 P4 Rh4 115.46(19)
C101 P4 Rh4 119.1(2)
C96 C95 C100 118.8(6)
C96 C95 P4 119.9(5)
C100 C95 P4 120.0(6)
C95 C96 C97 120.4(7)
C95 C96 H96 119.8
C97 C96 H96 119.8
C98 C97 C96 120.2(8)
C98 C97 H97 119.9
C96 C97 H97 119.9
C99 C98 C97 119.5(7)
C99 C98 H98 120.2
C97 C98 H98 120.2
C98 C99 C100 120.8(7)
C98 C99 H99 119.6
C100 C99 H99 119.6
C99 C100 C95 120.1(8)
C99 C100 H100 119.9
C95 C100 H100 119.9
C106 C101 C102 119.2(6)
C106 C101 P4 119.3(5)
C102 C101 P4 121.3(5)
C103 C102 C101 119.6(7)
C103 C102 H102 120.2
C101 C102 H102 120.2
C104 C103 C102 120.4(6)
C104 C103 H103 119.8
C102 C103 H103 119.8
C103 C104 C105 120.8(7)
C103 C104 H104 119.6
C105 C104 H104 119.6
C104 C105 C106 119.2(7)
C104 C105 H105 120.4
C106 C105 H105 120.4
C101 C106 C105 120.7(6)
C101 C106 H106 119.6
C105 C106 H106 119.6
C112 C107 C108 119.1(6)
C112 C107 P4 116.2(5)
C108 C107 P4 124.7(5)
C109 C108 C107 120.2(6)
C109 C108 H108 119.9
C107 C108 H108 119.9
C108 C109 C110 120.3(6)
C108 C109 H109 119.8
C110 C109 H109 119.8
C109 C110 C111 120.2(6)
C109 C110 H110 119.9
C111 C110 H110 119.9
C112 C111 C110 119.9(7)
C112 C111 H111 120.0
C110 C111 H111 120.0
C111 C112 C107 120.3(6)
C111 C112 H112 119.8
C107 C112 H112 119.8

loop_
_geom_bond_atom_site_label_1
_geom_bond_atom_site_label_2
_geom_bond_distance
Rh1 N3 2.015(5)
Rh1 N1 2.017(5)
Rh1 O1 2.063(4)
Rh1 O3 2.075(4)
Rh1 P1 2.5172(15)
Rh1 Rh2 2.6372(6)
Rh2 N7 2.016(5)
Rh2 N5 2.030(5)
Rh2 O2 2.056(4)
Rh2 O4 2.059(4)
Rh2 P2 2.5394(15)
N1 C1 1.345(8)
N1 C3 1.381(8)
C1 N2 1.336(7)
C1 C4 1.444(9)
N2 C2 1.381(8)
N2 H2N 0.8800
C2 C3 1.354(8)
C2 H2A 0.9500
C3 H3 0.9500
N3 C6 1.360(8)
N3 C4 1.362(7)
C4 N4 1.329(8)
N4 C5 1.390(7)
C5 C6 1.379(9)
C5 H5 0.9500
C6 H6 0.9500
N5 C7 1.349(8)
N5 C9 1.380(8)
C7 N6 1.348(7)
C7 C10 1.438(9)
N6 C8 1.362(8)
C8 C9 1.369(9)
C8 H8 0.9500
C9 H9 0.9500
N7 C10 1.349(7)
N7 C12 1.357(8)
C10 N8 1.346(8)
N8 C11 1.357(8)
N8 H8N 0.8800
C11 C12 1.369(9)
C11 H11 0.9500
C12 H12 0.9500
O1 C13 1.260(7)
O2 C13 1.269(7)
C13 C14 1.517(8)
C14 C15 1.522(10)
C14 H14B 0.9900
C14 H14A 0.9900
C15 C16 1.513(11)
C15 H15B 0.9900
C15 H15A 0.9900
C16 H16C 0.9800
C16 H16A 0.9800
C16 H16B 0.9800
O3 C17 1.271(7)
O4 C17 1.262(7)
C17 C18 1.525(8)
C18 C19 1.511(11)
C18 H18B 0.9900
C18 H18A 0.9900
C19 C20 1.537(12)
C19 H19B 0.9900
C19 H19A 0.9900
C20 H20C 0.9800
C20 H20A 0.9800
C20 H20B 0.9800
P1 C27 1.834(6)
P1 C33 1.835(6)
P1 C21 1.838(6)
C21 C26 1.389(8)
C21 C22 1.396(9)
C22 C23 1.384(9)
C22 H22 0.9500
C23 C24 1.396(10)
C23 H23 0.9500
C24 C25 1.371(11)
C24 H24 0.9500
C25 C26 1.394(10)
C25 H25 0.9500
C26 H26 0.9500
C27 C32 1.379(8)
C27 C28 1.404(9)
C28 C29 1.400(10)
C28 H28 0.9500
C29 C30 1.385(11)
C29 H29 0.9500
C30 C31 1.376(11)
C30 H30 0.9500
C31 C32 1.387(9)
C31 H31 0.9500
C32 H32 0.9500
C33 C34 1.394(9)
C33 C38 1.407(9)
C34 C35 1.399(9)
C34 H34 0.9500
C35 C36 1.364(10)
C35 H35 0.9500
C36 C37 1.403(11)
C36 H36 0.9500
C37 C38 1.382(9)
C37 H37 0.9500
C38 H38 0.9500
P2 C39 1.820(6)
P2 C45 1.845(6)
P2 C51 1.846(6)
C39 C44 1.401(9)
C39 C40 1.401(9)
C40 C41 1.371(9)
C40 H40 0.9500
C41 C42 1.397(10)
C41 H41 0.9500
C42 C43 1.387(10)
C42 H42 0.9500
C43 C44 1.394(9)
C43 H43 0.9500
C44 H44 0.9500
C45 C50 1.390(9)
C45 C46 1.395(9)
C46 C47 1.391(10)
C46 H46 0.9500
C47 C48 1.384(11)
C47 H47 0.9500
C48 C49 1.379(11)
C48 H48 0.9500
C49 C50 1.377(10)
C49 H49 0.9500
C50 H50 0.9500
C51 C56 1.386(9)
C51 C52 1.409(8)
C52 C53 1.384(10)
C52 H52 0.9500
C53 C54 1.385(11)
C53 H53 0.9500
C54 C55 1.390(10)
C54 H54 0.9500
C55 C56 1.384(10)
C55 H55 0.9500
C56 H56 0.9500
Rh3 N9 2.014(5)
Rh3 N11 2.031(5)
Rh3 O5 2.061(4)
Rh3 O7 2.070(4)
Rh3 P3 2.4513(15)
Rh3 Rh4 2.6202(6)
N9 C57 1.339(7)
N9 C59 1.371(8)
C57 N10 1.334(7)
C57 C60 1.436(8)
N10 C58 1.372(8)
N10 H10N 0.8800
C58 C59 1.352(9)
C58 H58 0.9500
C59 H59 0.9500
N11 C60 1.358(7)
N11 C62 1.376(8)
C60 N12 1.343(8)
N12 C61 1.369(8)
C61 C62 1.371(9)
C61 H61 0.9500
C62 H62 0.9500
Rh4 N15 2.011(5)
Rh4 N13 2.032(5)
Rh4 O8 2.064(4)
Rh4 O6 2.091(4)
Rh4 P4 2.4472(15)
N13 C63 1.351(7)
N13 C65 1.366(8)
C63 N14 1.336(8)
C63 C66 1.436(8)
N14 C64 1.382(8)
C64 C65 1.371(9)
C64 H64 0.9500
C65 H65 0.9500
N15 C66 1.336(7)
N15 C68 1.379(8)
C66 N16 1.346(8)
N16 C67 1.382(8)
N16 H16N 0.8800
C67 C68 1.366(8)
C67 H67 0.9500
C68 H68 0.9500
O5 C69 1.257(7)
O6 C69 1.264(7)
C69 C70 1.518(8)
C70 C71 1.533(9)
C70 H70B 0.9900
C70 H70A 0.9900
C71 C72 1.489(12)
C71 H71B 0.9900
C71 H71A 0.9900
C72 H72C 0.9800
C72 H72A 0.9800
C72 H72B 0.9800
O7 C73 1.266(7)
O8 C73 1.257(7)
C73 C74 1.510(8)
C74 C75 1.530(10)
C74 H74B 0.9900
C74 H74A 0.9900
C75 C76 1.507(13)
C75 H75B 0.9900
C75 H75A 0.9900
C76 H76C 0.9800
C76 H76A 0.9800
C76 H76B 0.9800
P3 C83 1.815(6)
P3 C89 1.833(6)
P3 C77 1.851(6)
C77 C82 1.391(8)
C77 C78 1.401(9)
C78 C79 1.381(9)
C78 H78 0.9500
C79 C80 1.385(11)
C79 H79 0.9500
C80 C81 1.388(12)
C80 H80 0.9500
C81 C82 1.389(10)
C81 H81 0.9500
C82 H82 0.9500
C83 C84 1.401(9)
C83 C88 1.401(10)
C84 C85 1.382(10)
C84 H84 0.9500
C85 C86 1.383(12)
C85 H85 0.9500
C86 C87 1.397(11)
C86 H86 0.9500
C87 C88 1.376(9)
C87 H87 0.9500
C88 H88 0.9500
C89 C90 1.390(9)
C89 C94 1.410(9)
C90 C91 1.395(10)
C90 H90 0.9500
C91 C92 1.373(10)
C91 H91 0.9500
C92 C93 1.382(10)
C92 H92 0.9500
C93 C94 1.387(9)
C93 H93 0.9500
C94 H94 0.9500
P4 C95 1.817(7)
P4 C107 1.824(6)
P4 C101 1.832(6)
C95 C96 1.395(10)
C95 C100 1.402(9)
C96 C97 1.396(10)
C96 H96 0.9500
C97 C98 1.387(12)
C97 H97 0.9500
C98 C99 1.383(12)
C98 H98 0.9500
C99 C100 1.388(10)
C99 H99 0.9500
C100 H100 0.9500
C101 C106 1.380(10)
C101 C102 1.402(8)
C102 C103 1.390(10)
C102 H102 0.9500
C103 C104 1.370(12)
C103 H103 0.9500
C104 C105 1.376(10)
C104 H104 0.9500
C105 C106 1.399(9)
C105 H105 0.9500
C106 H106 0.9500
C107 C112 1.404(9)
C107 C108 1.407(9)
C108 C109 1.378(9)
C108 H108 0.9500
C109 C110 1.390(10)
C109 H109 0.9500
C110 C111 1.392(10)
C110 H110 0.9500
C111 C112 1.384(9)
C111 H111 0.9500
C112 H112 0.9500

loop_
_geom_hbond_atom_site_label_D
_geom_hbond_atom_site_label_H
_geom_hbond_atom_site_label_A
_geom_hbond_distance_DH
_geom_hbond_distance_HA
_geom_hbond_distance_DA
_geom_hbond_angle_DHA
N2 H2N N12 0.88 1.92 2.774(7) 163.8
N8 H8N N14 0.88 1.88 2.737(7) 165.7
N10 H10N N4 0.88 1.87 2.735(6) 167.6
N16 H16N N6 0.88 1.87 2.732(7) 166.7

loop_
_geom_torsion_atom_site_label_1
_geom_torsion_atom_site_label_2
_geom_torsion_atom_site_label_3
_geom_torsion_atom_site_label_4
_geom_torsion
N3 Rh1 Rh2 N7 -12.5(2)
N1 Rh1 Rh2 N7 68.0(2)
O1 Rh1 Rh2 N7 163.11(18)
O3 Rh1 Rh2 N7 -106.39(18)
P1 Rh1 Rh2 N7 -138.8(6)
N3 Rh1 Rh2 N5 -92.6(2)
N1 Rh1 Rh2 N5 -12.1(2)
O1 Rh1 Rh2 N5 82.98(19)
O3 Rh1 Rh2 N5 173.48(19)
P1 Rh1 Rh2 N5 141.1(6)
N3 Rh1 Rh2 O2 171.79(18)
N1 Rh1 Rh2 O2 -107.71(19)
O1 Rh1 Rh2 O2 -12.63(17)
O3 Rh1 Rh2 O2 77.87(17)
P1 Rh1 Rh2 O2 45.5(6)
N3 Rh1 Rh2 O4 81.19(19)
N1 Rh1 Rh2 O4 161.69(19)
O1 Rh1 Rh2 O4 -103.23(17)
O3 Rh1 Rh2 O4 -12.72(18)
P1 Rh1 Rh2 O4 -45.1(6)
N3 Rh1 Rh2 P2 153.6(4)
N1 Rh1 Rh2 P2 -126.0(4)
O1 Rh1 Rh2 P2 -30.9(4)
O3 Rh1 Rh2 P2 59.6(4)
P1 Rh1 Rh2 P2 27.2(7)
N3 Rh1 N1 C1 -0.5(4)
O1 Rh1 N1 C1 179.2(4)
O3 Rh1 N1 C1 -26(2)
P1 Rh1 N1 C1 85.0(4)
Rh2 Rh1 N1 C1 -96.9(4)
N3 Rh1 N1 C3 -170.1(6)
O1 Rh1 N1 C3 9.5(6)
O3 Rh1 N1 C3 164.5(15)
P1 Rh1 N1 C3 -84.6(6)
Rh2 Rh1 N1 C3 93.5(6)
C3 N1 C1 N2 0.0(6)
Rh1 N1 C1 N2 -172.8(4)
C3 N1 C1 C4 175.5(5)
Rh1 N1 C1 C4 2.6(6)
N1 C1 N2 C2 0.4(6)
C4 C1 N2 C2 -174.0(6)
C1 N2 C2 C3 -0.6(6)
N2 C2 C3 N1 0.6(7)
C1 N1 C3 C2 -0.4(6)
Rh1 N1 C3 C2 169.8(4)
N1 Rh1 N3 C6 173.7(7)
O1 Rh1 N3 C6 169(2)
O3 Rh1 N3 C6 -8.8(6)
P1 Rh1 N3 C6 83.3(6)
Rh2 Rh1 N3 C6 -93.2(6)
N1 Rh1 N3 C4 -1.9(4)
O1 Rh1 N3 C4 -7(3)
O3 Rh1 N3 C4 175.6(4)
P1 Rh1 N3 C4 -92.3(4)
Rh2 Rh1 N3 C4 91.2(4)
C6 N3 C4 N4 3.3(7)
Rh1 N3 C4 N4 -179.6(4)
C6 N3 C4 C1 -173.3(5)
Rh1 N3 C4 C1 3.8(6)
N2 C1 C4 N4 -6.0(11)
N1 C1 C4 N4 179.8(5)
N2 C1 C4 N3 169.9(6)
N1 C1 C4 N3 -4.3(7)
N3 C4 N4 C5 -4.1(6)
C1 C4 N4 C5 171.8(6)
C4 N4 C5 C6 3.4(6)
C4 N3 C6 C5 -0.9(6)
Rh1 N3 C6 C5 -176.7(5)
N4 C5 C6 N3 -1.6(7)
N7 Rh2 N5 C7 -4.0(4)
O2 Rh2 N5 C7 173.3(4)
O4 Rh2 N5 C7 -5.6(19)
P2 Rh2 N5 C7 -97.2(4)
Rh1 Rh2 N5 C7 88.5(4)
N7 Rh2 N5 C9 176.1(6)
O2 Rh2 N5 C9 -6.7(6)
O4 Rh2 N5 C9 174.4(14)
P2 Rh2 N5 C9 82.8(6)
Rh1 Rh2 N5 C9 -91.5(6)
C9 N5 C7 N6 2.3(6)
Rh2 N5 C7 N6 -177.7(4)
C9 N5 C7 C10 -175.1(5)
Rh2 N5 C7 C10 4.9(6)
N5 C7 N6 C8 -3.1(6)
C10 C7 N6 C8 173.8(6)
C7 N6 C8 C9 2.7(6)
N6 C8 C9 N5 -1.5(7)
C7 N5 C9 C8 -0.4(6)
Rh2 N5 C9 C8 179.6(5)
N5 Rh2 N7 C10 2.2(4)
O2 Rh2 N7 C10 -32(2)
O4 Rh2 N7 C10 -178.0(4)
P2 Rh2 N7 C10 87.9(4)
Rh1 Rh2 N7 C10 -93.7(4)
N5 Rh2 N7 C12 -174.4(6)
O2 Rh2 N7 C12 151.0(19)
O4 Rh2 N7 C12 5.4(6)
P2 Rh2 N7 C12 -88.7(6)
Rh1 Rh2 N7 C12 89.7(6)
C12 N7 C10 N8 0.8(6)
Rh2 N7 C10 N8 -176.8(4)
C12 N7 C10 C7 177.4(5)
Rh2 N7 C10 C7 -0.3(6)
N6 C7 C10 N8 -4.3(11)
N5 C7 C10 N8 172.6(6)
N6 C7 C10 N7 -179.9(6)
N5 C7 C10 N7 -3.1(7)
N7 C10 N8 C11 -0.6(6)
C7 C10 N8 C11 -176.5(6)
C10 N8 C11 C12 0.2(7)
C10 N7 C12 C11 -0.7(7)
Rh2 N7 C12 C11 176.1(5)
N8 C11 C12 N7 0.3(7)
N3 Rh1 O1 C13 114(2)
N1 Rh1 O1 C13 109.0(4)
O3 Rh1 O1 C13 -68.5(4)
P1 Rh1 O1 C13 -161.0(4)
Rh2 Rh1 O1 C13 15.4(4)
N7 Rh2 O2 C13 -46(2)
N5 Rh2 O2 C13 -80.0(5)
O4 Rh2 O2 C13 99.9(4)
P2 Rh2 O2 C13 -166.2(4)
Rh1 Rh2 O2 C13 15.8(4)
Rh1 O1 C13 O2 -8.2(8)
Rh1 O1 C13 C14 171.7(4)
Rh2 O2 C13 O1 -9.2(8)
Rh2 O2 C13 C14 170.9(4)
O1 C13 C14 C15 46.5(8)
O2 C13 C14 C15 -133.6(6)
C13 C14 C15 C16 65.4(8)
N3 Rh1 O3 C17 -80.7(5)
N1 Rh1 O3 C17 -55.6(19)
O1 Rh1 O3 C17 99.5(5)
P1 Rh1 O3 C17 -166.4(5)
Rh2 Rh1 O3 C17 15.9(4)
N7 Rh2 O4 C17 108.5(5)
N5 Rh2 O4 C17 110.1(16)
O2 Rh2 O4 C17 -68.8(5)
P2 Rh2 O4 C17 -158.7(5)
Rh1 Rh2 O4 C17 15.3(5)
Rh2 O4 C17 O3 -7.9(9)
Rh2 O4 C17 C18 171.3(4)
Rh1 O3 C17 O4 -9.5(9)
Rh1 O3 C17 C18 171.3(4)
O4 C17 C18 C19 117.5(7)
O3 C17 C18 C19 -63.2(8)
C17 C18 C19 C20 173.3(7)
N3 Rh1 P1 C27 -58.9(3)
N1 Rh1 P1 C27 -139.0(3)
O1 Rh1 P1 C27 125.5(3)
O3 Rh1 P1 C27 35.5(3)
Rh2 Rh1 P1 C27 67.8(6)
N3 Rh1 P1 C33 61.6(3)
N1 Rh1 P1 C33 -18.5(3)
O1 Rh1 P1 C33 -114.0(3)
O3 Rh1 P1 C33 156.0(3)
Rh2 Rh1 P1 C33 -171.7(5)
N3 Rh1 P1 C21 -179.9(3)
N1 Rh1 P1 C21 100.0(3)
O1 Rh1 P1 C21 4.5(3)
O3 Rh1 P1 C21 -85.5(3)
Rh2 Rh1 P1 C21 -53.2(6)
C27 P1 C21 C26 21.7(6)
C33 P1 C21 C26 -86.2(6)
Rh1 P1 C21 C26 149.3(4)
C27 P1 C21 C22 -162.3(5)
C33 P1 C21 C22 89.8(5)
Rh1 P1 C21 C22 -34.6(5)
C26 C21 C22 C23 0.5(9)
P1 C21 C22 C23 -175.6(5)
C21 C22 C23 C24 -0.6(10)
C22 C23 C24 C25 0.7(10)
C23 C24 C25 C26 -0.7(10)
C22 C21 C26 C25 -0.5(9)
P1 C21 C26 C25 175.4(5)
C24 C25 C26 C21 0.6(10)
C33 P1 C27 C32 3.2(7)
C21 P1 C27 C32 -101.7(6)
Rh1 P1 C27 C32 127.9(5)
C33 P1 C27 C28 179.8(6)
C21 P1 C27 C28 75.0(6)
Rh1 P1 C27 C28 -55.4(6)
C32 C27 C28 C29 -1.1(12)
P1 C27 C28 C29 -178.0(7)
C27 C28 C29 C30 1.0(14)
C28 C29 C30 C31 -0.5(15)
C29 C30 C31 C32 0.0(14)
C28 C27 C32 C31 0.7(11)
P1 C27 C32 C31 177.3(6)
C30 C31 C32 C27 -0.1(12)
C27 P1 C33 C34 -129.0(5)
C21 P1 C33 C34 -23.9(6)
Rh1 P1 C33 C34 104.9(5)
C27 P1 C33 C38 56.4(5)
C21 P1 C33 C38 161.5(5)
Rh1 P1 C33 C38 -69.8(5)
C38 C33 C34 C35 0.3(9)
P1 C33 C34 C35 -174.5(5)
C33 C34 C35 C36 0.9(10)
C34 C35 C36 C37 -1.6(10)
C35 C36 C37 C38 1.2(10)
C36 C37 C38 C33 0.0(9)
C34 C33 C38 C37 -0.7(9)
P1 C33 C38 C37 174.1(5)
N7 Rh2 P2 C39 -12.8(3)
N5 Rh2 P2 C39 66.8(3)
O2 Rh2 P2 C39 163.1(3)
O4 Rh2 P2 C39 -107.0(3)
Rh1 Rh2 P2 C39 -178.8(4)
N7 Rh2 P2 C45 105.9(3)
N5 Rh2 P2 C45 -174.5(3)
O2 Rh2 P2 C45 -78.2(3)
O4 Rh2 P2 C45 11.7(3)
Rh1 Rh2 P2 C45 -60.1(5)
N7 Rh2 P2 C51 -130.0(3)
N5 Rh2 P2 C51 -50.4(3)
O2 Rh2 P2 C51 45.8(2)
O4 Rh2 P2 C51 135.8(2)
Rh1 Rh2 P2 C51 63.9(5)
C45 P2 C39 C44 160.0(5)
C51 P2 C39 C44 53.8(5)
Rh2 P2 C39 C44 -71.1(5)
C45 P2 C39 C40 -28.4(6)
C51 P2 C39 C40 -134.7(5)
Rh2 P2 C39 C40 100.5(5)
C44 C39 C40 C41 0.7(9)
P2 C39 C40 C41 -170.8(5)
C39 C40 C41 C42 -0.6(9)
C40 C41 C42 C43 0.4(10)
C41 C42 C43 C44 -0.3(10)
C42 C43 C44 C39 0.3(9)
C40 C39 C44 C43 -0.6(9)
P2 C39 C44 C43 171.2(5)
C39 P2 C45 C50 91.6(5)
C51 P2 C45 C50 -161.1(5)
Rh2 P2 C45 C50 -30.7(6)
C39 P2 C45 C46 -87.5(6)
C51 P2 C45 C46 19.8(6)
Rh2 P2 C45 C46 150.2(5)
C50 C45 C46 C47 0.7(10)
P2 C45 C46 C47 179.8(6)
C45 C46 C47 C48 1.1(12)
C46 C47 C48 C49 -1.7(12)
C47 C48 C49 C50 0.5(13)
C48 C49 C50 C45 1.3(12)
C46 C45 C50 C49 -1.9(10)
P2 C45 C50 C49 179.0(6)
C39 P2 C51 C56 -157.1(5)
C45 P2 C51 C56 96.3(5)
Rh2 P2 C51 C56 -36.5(6)
C39 P2 C51 C52 26.8(6)
C45 P2 C51 C52 -79.8(6)
Rh2 P2 C51 C52 147.4(5)
C56 C51 C52 C53 0.4(10)
P2 C51 C52 C53 176.5(5)
C51 C52 C53 C54 -0.7(11)
C52 C53 C54 C55 0.6(12)
C53 C54 C55 C56 -0.2(12)
C54 C55 C56 C51 -0.1(12)
C52 C51 C56 C55 0.0(10)
P2 C51 C56 C55 -176.2(6)
N11 Rh3 N9 C57 -0.1(4)
O5 Rh3 N9 C57 178.6(4)
O7 Rh3 N9 C57 -47(3)
P3 Rh3 N9 C57 86.9(4)
Rh4 Rh3 N9 C57 -97.5(4)
N11 Rh3 N9 C59 -173.0(6)
O5 Rh3 N9 C59 5.7(6)
O7 Rh3 N9 C59 140(3)
P3 Rh3 N9 C59 -86.0(6)
Rh4 Rh3 N9 C59 89.6(6)
C59 N9 C57 N10 -0.4(7)
Rh3 N9 C57 N10 -175.6(4)
C59 N9 C57 C60 176.6(5)
Rh3 N9 C57 C60 1.4(6)
N9 C57 N10 C58 0.1(7)
C60 C57 N10 C58 -176.2(6)
C57 N10 C58 C59 0.2(7)
N10 C58 C59 N9 -0.4(7)
C57 N9 C59 C58 0.5(7)
Rh3 N9 C59 C58 173.8(5)
N9 Rh3 N11 C60 -1.2(4)
O5 Rh3 N11 C60 -12.2(18)
O7 Rh3 N11 C60 176.2(4)
P3 Rh3 N11 C60 -94.8(4)
Rh4 Rh3 N11 C60 92.0(4)
N9 Rh3 N11 C62 174.6(7)
O5 Rh3 N11 C62 163.7(13)
O7 Rh3 N11 C62 -8.0(7)
P3 Rh3 N11 C62 81.0(6)
Rh4 Rh3 N11 C62 -92.1(6)
C62 N11 C60 N12 1.2(7)
Rh3 N11 C60 N12 178.5(4)
C62 N11 C60 C57 -174.9(5)
Rh3 N11 C60 C57 2.3(6)
N10 C57 C60 N12 -1.7(11)
N9 C57 C60 N12 -177.9(6)
N10 C57 C60 N11 173.7(6)
N9 C57 C60 N11 -2.5(8)
N11 C60 N12 C61 -1.0(7)
C57 C60 N12 C61 174.4(6)
C60 N12 C61 C62 0.3(7)
N12 C61 C62 N11 0.4(8)
C60 N11 C62 C61 -0.9(7)
Rh3 N11 C62 C61 -177.0(5)
N9 Rh3 Rh4 N15 68.7(2)
N11 Rh3 Rh4 N15 -11.6(2)
O5 Rh3 Rh4 N15 161.89(18)
O7 Rh3 Rh4 N15 -108.58(19)
P3 Rh3 Rh4 N15 -140.9(3)
N9 Rh3 Rh4 N13 -11.5(2)
N11 Rh3 Rh4 N13 -91.82(19)
O5 Rh3 Rh4 N13 81.70(18)
O7 Rh3 Rh4 N13 171.23(18)
P3 Rh3 Rh4 N13 138.9(3)
N9 Rh3 Rh4 O8 162.76(19)
N11 Rh3 Rh4 O8 82.42(18)
O5 Rh3 Rh4 O8 -104.05(17)
O7 Rh3 Rh4 O8 -14.53(17)
P3 Rh3 Rh4 O8 -46.9(3)
N9 Rh3 Rh4 O6 -107.64(18)
N11 Rh3 Rh4 O6 172.02(18)
O5 Rh3 Rh4 O6 -14.45(16)
O7 Rh3 Rh4 O6 75.08(17)
P3 Rh3 Rh4 O6 42.7(3)
N9 Rh3 Rh4 P4 -149.9(4)
N11 Rh3 Rh4 P4 129.7(4)
O5 Rh3 Rh4 P4 -56.7(4)
O7 Rh3 Rh4 P4 32.8(4)
P3 Rh3 Rh4 P4 0.4(5)
N15 Rh4 N13 C63 1.0(4)
O8 Rh4 N13 C63 -13.1(19)
O6 Rh4 N13 C63 177.7(4)
P4 Rh4 N13 C63 -91.5(4)
Rh3 Rh4 N13 C63 92.8(4)
N15 Rh4 N13 C65 179.4(7)
O8 Rh4 N13 C65 165.3(14)
O6 Rh4 N13 C65 -3.9(7)
P4 Rh4 N13 C65 86.9(6)
Rh3 Rh4 N13 C65 -88.8(6)
C65 N13 C63 N14 1.4(7)
Rh4 N13 C63 N14 -179.7(4)
C65 N13 C63 C66 -179.0(5)
Rh4 N13 C63 C66 -0.1(6)
N13 C63 N14 C64 -0.5(7)
C66 C63 N14 C64 179.9(6)
C63 N14 C64 C65 -0.5(7)
C63 N13 C65 C64 -1.6(7)
Rh4 N13 C65 C64 179.9(5)
N14 C64 C65 N13 1.4(7)
N13 Rh4 N15 C66 -1.8(4)
O8 Rh4 N15 C66 176.7(4)
O6 Rh4 N15 C66 -47(2)
P4 Rh4 N15 C66 85.5(4)
Rh3 Rh4 N15 C66 -98.5(4)
N13 Rh4 N15 C68 -178.5(6)
O8 Rh4 N15 C68 0.0(6)
O6 Rh4 N15 C68 136(2)
P4 Rh4 N15 C68 -91.1(6)
Rh3 Rh4 N15 C68 84.8(6)
C68 N15 C66 N16 1.5(6)
Rh4 N15 C66 N16 -176.2(4)
C68 N15 C66 C63 -179.9(5)
Rh4 N15 C66 C63 2.4(6)
N14 C63 C66 N15 178.0(6)
N13 C63 C66 N15 -1.6(7)
N14 C63 C66 N16 -3.8(11)
N13 C63 C66 N16 176.7(6)
N15 C66 N16 C67 -1.4(7)
C63 C66 N16 C67 -179.7(6)
C66 N16 C67 C68 0.7(7)
N16 C67 C68 N15 0.2(7)
C66 N15 C68 C67 -1.0(7)
Rh4 N15 C68 C67 175.8(5)
N9 Rh3 O5 C69 113.4(5)
N11 Rh3 O5 C69 124.1(15)
O7 Rh3 O5 C69 -64.1(4)
P3 Rh3 O5 C69 -153.5(4)
Rh4 Rh3 O5 C69 19.1(4)
N15 Rh4 O6 C69 -35(2)
N13 Rh4 O6 C69 -79.7(4)
O8 Rh4 O6 C69 101.4(4)
P4 Rh4 O6 C69 -167.6(4)
Rh3 Rh4 O6 C69 16.7(4)
Rh3 O5 C69 O6 -12.2(8)
Rh3 O5 C69 C70 168.8(4)
Rh4 O6 C69 O5 -7.6(8)
Rh4 O6 C69 C70 171.3(4)
O5 C69 C70 C71 178.1(6)
O6 C69 C70 C71 -0.9(9)
C69 C70 C71 C72 73.5(9)
N9 Rh3 O7 C73 -34(3)
N11 Rh3 O7 C73 -81.2(5)
O5 Rh3 O7 C73 99.7(4)
P3 Rh3 O7 C73 -168.7(4)
Rh4 Rh3 O7 C73 16.0(4)
N15 Rh4 O8 C73 112.3(4)
N13 Rh4 O8 C73 126.2(16)
O6 Rh4 O8 C73 -64.5(4)
P4 Rh4 O8 C73 -155.6(4)
Rh3 Rh4 O8 C73 19.7(4)
Rh4 O8 C73 O7 -13.9(8)
Rh4 O8 C73 C74 164.4(4)
Rh3 O7 C73 O8 -5.8(8)
Rh3 O7 C73 C74 175.8(4)
O8 C73 C74 C75 -140.8(6)
O7 C73 C74 C75 37.7(8)
C73 C74 C75 C76 65.5(8)
N9 Rh3 P3 C83 -8.1(3)
N11 Rh3 P3 C83 71.6(3)
O5 Rh3 P3 C83 -101.8(3)
O7 Rh3 P3 C83 169.4(3)
Rh4 Rh3 P3 C83 -158.5(3)
N9 Rh3 P3 C89 113.8(3)
N11 Rh3 P3 C89 -166.5(3)
O5 Rh3 P3 C89 20.0(3)
O7 Rh3 P3 C89 -68.7(3)
Rh4 Rh3 P3 C89 -36.6(4)
N9 Rh3 P3 C77 -128.0(3)
N11 Rh3 P3 C77 -48.3(3)
O5 Rh3 P3 C77 138.2(3)
O7 Rh3 P3 C77 49.5(3)
Rh4 Rh3 P3 C77 81.6(4)
C83 P3 C77 C82 30.8(6)
C89 P3 C77 C82 -79.6(6)
Rh3 P3 C77 C82 154.4(5)
C83 P3 C77 C78 -154.2(5)
C89 P3 C77 C78 95.4(5)
Rh3 P3 C77 C78 -30.5(6)
C82 C77 C78 C79 -2.0(10)
P3 C77 C78 C79 -177.2(6)
C77 C78 C79 C80 0.5(12)
C78 C79 C80 C81 0.5(13)
C79 C80 C81 C82 0.1(13)
C80 C81 C82 C77 -1.7(12)
C78 C77 C82 C81 2.6(10)
P3 C77 C82 C81 177.6(6)
C89 P3 C83 C84 150.6(5)
C77 P3 C83 C84 45.2(6)
Rh3 P3 C83 C84 -82.6(5)
C89 P3 C83 C88 -37.4(6)
C77 P3 C83 C88 -142.8(5)
Rh3 P3 C83 C88 89.4(5)
C88 C83 C84 C85 0.4(10)
P3 C83 C84 C85 172.6(6)
C83 C84 C85 C86 -0.4(12)
C84 C85 C86 C87 -0.3(13)
C85 C86 C87 C88 1.0(12)
C86 C87 C88 C83 -1.0(11)
C84 C83 C88 C87 0.3(10)
P3 C83 C88 C87 -171.8(5)
C83 P3 C89 C90 155.6(5)
C77 P3 C89 C90 -96.3(5)
Rh3 P3 C89 C90 31.4(6)
C83 P3 C89 C94 -29.2(6)
C77 P3 C89 C94 78.9(6)
Rh3 P3 C89 C94 -153.4(5)
C94 C89 C90 C91 1.1(10)
P3 C89 C90 C91 176.4(5)
C89 C90 C91 C92 -0.9(11)
C90 C91 C92 C93 -0.3(11)
C91 C92 C93 C94 1.5(11)
C92 C93 C94 C89 -1.3(10)
C90 C89 C94 C93 0.1(10)
P3 C89 C94 C93 -175.1(5)
N15 Rh4 P4 C95 -14.1(3)
N13 Rh4 P4 C95 65.7(3)
O8 Rh4 P4 C95 -108.5(3)
O6 Rh4 P4 C95 162.4(3)
Rh3 Rh4 P4 C95 -155.5(4)
N15 Rh4 P4 C107 106.9(3)
N13 Rh4 P4 C107 -173.3(3)
O8 Rh4 P4 C107 12.6(3)
O6 Rh4 P4 C107 -76.5(3)
Rh3 Rh4 P4 C107 -34.5(5)
N15 Rh4 P4 C101 -134.3(3)
N13 Rh4 P4 C101 -54.5(3)
O8 Rh4 P4 C101 131.3(3)
O6 Rh4 P4 C101 42.2(3)
Rh3 Rh4 P4 C101 84.3(4)
C107 P4 C95 C96 -50.9(6)
C101 P4 C95 C96 -155.9(5)
Rh4 P4 C95 C96 75.3(5)
C107 P4 C95 C100 142.5(5)
C101 P4 C95 C100 37.5(6)
Rh4 P4 C95 C100 -91.4(5)
C100 C95 C96 C97 -1.6(9)
P4 C95 C96 C97 -168.3(5)
C95 C96 C97 C98 -0.5(10)
C96 C97 C98 C99 0.7(11)
C97 C98 C99 C100 1.2(11)
C98 C99 C100 C95 -3.4(10)
C96 C95 C100 C99 3.5(9)
P4 C95 C100 C99 170.2(5)
C95 P4 C101 C106 -138.1(5)
C107 P4 C101 C106 111.8(5)
Rh4 P4 C101 C106 -14.8(6)
C95 P4 C101 C102 46.0(6)
C107 P4 C101 C102 -64.2(6)
Rh4 P4 C101 C102 169.3(5)
C106 C101 C102 C103 -0.8(10)
P4 C101 C102 C103 175.1(5)
C101 C102 C103 C104 1.6(11)
C102 C103 C104 C105 -1.9(12)
C103 C104 C105 C106 1.3(12)
C102 C101 C106 C105 0.2(10)
P4 C101 C106 C105 -175.8(5)
C104 C105 C106 C101 -0.4(11)
C95 P4 C107 C112 164.5(5)
C101 P4 C107 C112 -87.5(5)
Rh4 P4 C107 C112 41.5(5)
C95 P4 C107 C108 -19.4(6)
C101 P4 C107 C108 88.7(6)
Rh4 P4 C107 C108 -142.3(5)
C112 C107 C108 C109 -0.1(9)
P4 C107 C108 C109 -176.2(5)
C107 C108 C109 C110 1.0(10)
C108 C109 C110 C111 -1.0(10)
C109 C110 C111 C112 0.2(10)
C110 C111 C112 C107 0.6(10)
C108 C107 C112 C111 -0.7(9)
P4 C107 C112 C111 175.7(5)
